data_4516277
loop_
_publ_author_name
'Yamada, Manabu'
'Hamada, Fumio'

_publ_section_title
;
 Halogen Interactions in Macrocyclic Thiacalix[4]arene Systems
;
_journal_issue 4
_journal_name_full 'Crystal Growth &amp; Design'
_journal_page_first 1889
_journal_paper_doi 10.1021/acs.cgd.5b00065
_journal_volume 15
_journal_year 2015
_chemical_formula_moiety 'C60 H84 Br4 O4 S4'
_chemical_formula_sum 'C60 H84 Br4 O4 S4'
_chemical_formula_weight 1317.18
_space_group_IT_number 2
_space_group_name_Hall '-P 1'
_space_group_name_H-M_alt 'P -1'
_symmetry_cell_setting triclinic
_symmetry_Int_Tables_number 2
_symmetry_space_group_name_Hall '-P 1'
_symmetry_space_group_name_H-M 'P -1'
_atom_sites_solution_hydrogens geom
_atom_sites_solution_primary direct
_atom_sites_solution_secondary difmap
_cell_angle_alpha 85.7936(11)
_cell_angle_beta 83.0114(11)
_cell_angle_gamma 76.4902(11)
_cell_formula_units_Z 2
_cell_length_a 9.9154(4)
_cell_length_b 15.7592(6)
_cell_length_c 20.6523(8)
_cell_measurement_reflns_used 20318
_cell_measurement_temperature 100
_cell_measurement_theta_max 27.47
_cell_measurement_theta_min 3.00
_cell_volume 3111.1(2)
_computing_cell_refinement 'RAPID AUTO'
_computing_data_collection 'RAPID AUTO (Rigaku, ????)'
_computing_data_reduction 'RAPID AUTO'
_computing_molecular_graphics 'CrystalStructure 4.0'
_computing_publication_material 'CrystalStructure 4.0 (Rigaku, 2010)'
_computing_structure_refinement 'SHELXL97 (Sheldrick, 2008)'
_computing_structure_solution 'SHELXS97 (Sheldrick, 2008)'
_diffrn_ambient_temperature 100
_diffrn_detector_area_resol_mean 10.000
_diffrn_measured_fraction_theta_full 0.962
_diffrn_measured_fraction_theta_max 0.962
_diffrn_measurement_device_type 'Rigaku R-AXIS RAPID'
_diffrn_measurement_method \w
_diffrn_radiation_type 'Mo K\a'
_diffrn_radiation_wavelength 0.71075
_diffrn_reflns_av_R_equivalents 0.0504
_diffrn_reflns_limit_h_max 12
_diffrn_reflns_limit_h_min -12
_diffrn_reflns_limit_k_max 20
_diffrn_reflns_limit_k_min -20
_diffrn_reflns_limit_l_max 26
_diffrn_reflns_limit_l_min -26
_diffrn_reflns_number 29210
_diffrn_reflns_theta_full 27.46
_diffrn_reflns_theta_max 27.47
_diffrn_standards_number 0
_exptl_absorpt_coefficient_mu 2.772
_exptl_absorpt_correction_T_max 0.660
_exptl_absorpt_correction_T_min 0.375
_exptl_absorpt_correction_type multi-scan
_exptl_absorpt_process_details 'ABSCOR (Rigaku, 1995)'
_exptl_crystal_colour colorless
_exptl_crystal_density_diffrn 1.406
_exptl_crystal_density_method 'not measured'
_exptl_crystal_description prism
_exptl_crystal_F_000 1360.00
_exptl_crystal_size_max 0.200
_exptl_crystal_size_mid 0.200
_exptl_crystal_size_min 0.150
_refine_diff_density_max 0.630
_refine_diff_density_min -0.800
_refine_ls_extinction_method none
_refine_ls_goodness_of_fit_ref 1.048
_refine_ls_hydrogen_treatment constr
_refine_ls_number_parameters 641
_refine_ls_number_reflns 13713
_refine_ls_number_restraints 0
_refine_ls_R_factor_gt 0.0382
_refine_ls_shift/su_max 0.001
_refine_ls_structure_factor_coef Fsqd
_refine_ls_weighting_details 'w = 1/[\s^2^(Fo^2^)+(0.0236P)^2^+4.5109P] where P=(Fo^2^+2Fc^2^)/3'
_refine_ls_weighting_scheme calc
_refine_ls_wR_factor_ref 0.0946
_reflns_number_gt 9768
_reflns_number_total 13713
_reflns_threshold_expression F^2^>2.0\s(F^2^)
_cod_data_source_file cg5b00065_si_004.cif
_cod_data_source_block TC4A-Br-Nonyl
_cod_database_code 4516277

loop_
_symmetry_equiv_pos_site_id
_symmetry_equiv_pos_as_xyz
1 +X,+Y,+Z
2 -X,-Y,-Z

loop_
_atom_site_label
_atom_site_type_symbol
_atom_site_fract_x
_atom_site_fract_y
_atom_site_fract_z
_atom_site_U_iso_or_equiv
_atom_site_adp_type
_atom_site_occupancy
_atom_site_symmetry_multiplicity
_atom_site_calc_flag
_atom_site_refinement_flags
Br1 Br 0.36515(4) 0.88684(2) 1.05937(2) 0.02114(8) Uani 1.0 2 d .
Br2 Br 0.58592(4) 1.11428(2) 0.56147(2) 0.02473(9) Uani 1.0 2 d .
Br3 Br 0.15116(5) 0.58190(2) 0.77022(2) 0.03690(11) Uani 1.0 2 d .
Br4 Br -0.19440(5) 1.27607(2) 0.67876(2) 0.03932(11) Uani 1.0 2 d .
S1 S 0.01694(9) 1.10032(5) 0.89798(4) 0.01787(17) Uani 1.0 2 d .
S2 S 0.58389(9) 0.98441(6) 0.81564(4) 0.02187(19) Uani 1.0 2 d .
S3 S 0.46604(9) 0.79013(6) 0.62465(4) 0.02157(19) Uani 1.0 2 d .
S4 S -0.10088(9) 0.91748(5) 0.69852(4) 0.01910(18) Uani 1.0 2 d .
O1 O 0.2747(3) 1.06989(14) 0.79509(10) 0.0168(5) Uani 1.0 2 d .
O2 O 0.4859(3) 0.83272(15) 0.76408(11) 0.0206(6) Uani 1.0 2 d .
O3 O 0.2012(3) 0.93466(14) 0.64890(11) 0.0180(5) Uani 1.0 2 d .
O4 O 0.0341(3) 0.93609(14) 0.82386(11) 0.0182(5) Uani 1.0 2 d .
C1 C 0.3381(4) 0.9445(2) 0.97626(15) 0.0167(7) Uani 1.0 2 d .
C2 C 0.4500(4) 0.9393(2) 0.92934(15) 0.0163(7) Uani 1.0 2 d .
C3 C 0.4296(4) 0.9822(2) 0.86820(14) 0.0143(7) Uani 1.0 2 d .
C4 C 0.2972(4) 1.0291(2) 0.85513(15) 0.0154(7) Uani 1.0 2 d .
C5 C 0.1850(4) 1.0322(2) 0.90349(15) 0.0145(7) Uani 1.0 2 d .
C6 C 0.2053(4) 0.9891(2) 0.96457(15) 0.0160(7) Uani 1.0 2 d .
C7 C 0.5608(4) 1.0236(2) 0.62423(15) 0.0177(7) Uani 1.0 2 d .
C8 C 0.5683(4) 1.0358(3) 0.68901(15) 0.0177(7) Uani 1.0 2 d .
C9 C 0.5456(4) 0.9715(2) 0.73612(15) 0.0153(7) Uani 1.0 2 d .
C10 C 0.5132(4) 0.8952(2) 0.71810(15) 0.0165(7) Uani 1.0 2 d .
C11 C 0.5028(4) 0.8855(2) 0.65216(15) 0.0172(7) Uani 1.0 2 d .
C12 C 0.5288(4) 0.9493(2) 0.60483(15) 0.0170(7) Uani 1.0 2 d .
C13 C 0.1664(4) 0.6906(2) 0.72753(17) 0.0229(8) Uani 1.0 2 d .
C14 C 0.0489(4) 0.7573(3) 0.72909(17) 0.0223(8) Uani 1.0 2 d .
C15 C 0.0591(4) 0.8388(2) 0.70140(16) 0.0177(7) Uani 1.0 2 d .
C16 C 0.1871(4) 0.8527(2) 0.67173(15) 0.0160(7) Uani 1.0 2 d .
C17 C 0.3040(4) 0.7833(2) 0.66959(16) 0.0183(7) Uani 1.0 2 d .
C18 C 0.2946(4) 0.7012(2) 0.69825(16) 0.0209(8) Uani 1.0 2 d .
C19 C -0.1301(4) 1.1691(2) 0.72555(16) 0.0208(8) Uani 1.0 2 d .
C20 C -0.1271(4) 1.0914(2) 0.69791(15) 0.0162(7) Uani 1.0 2 d .
C21 C -0.0758(4) 1.0124(2) 0.73180(16) 0.0154(7) Uani 1.0 2 d .
C22 C -0.0258(4) 1.0128(2) 0.79208(15) 0.0159(7) Uani 1.0 2 d .
C23 C -0.0281(4) 1.0923(3) 0.81897(15) 0.0168(7) Uani 1.0 2 d .
C24 C -0.0823(4) 1.1706(2) 0.78559(16) 0.0185(7) Uani 1.0 2 d .
C25 C 0.2995(4) 1.1571(2) 0.78805(16) 0.0206(8) Uani 1.0 2 d .
C26 C 0.2667(4) 1.1951(2) 0.72084(16) 0.0211(8) Uani 1.0 2 d .
C27 C 0.3177(4) 1.2789(3) 0.70442(16) 0.0241(8) Uani 1.0 2 d .
C28 C 0.2798(4) 1.3231(3) 0.63901(16) 0.0229(8) Uani 1.0 2 d .
C29 C 0.3288(5) 1.4083(3) 0.62571(17) 0.0268(9) Uani 1.0 2 d .
C30 C 0.2855(5) 1.4594(3) 0.56329(17) 0.0271(9) Uani 1.0 2 d .
C31 C 0.3246(5) 1.5482(3) 0.55707(17) 0.0262(9) Uani 1.0 2 d .
C32 C 0.2756(5) 1.6045(3) 0.49742(18) 0.0318(10) Uani 1.0 2 d .
C33 C 0.3099(5) 1.6943(3) 0.4952(2) 0.0389(11) Uani 1.0 2 d .
C34 C 0.6083(4) 0.7661(3) 0.77755(18) 0.0287(9) Uani 1.0 2 d .
C35 C 0.5590(4) 0.6917(3) 0.81751(17) 0.0276(9) Uani 1.0 2 d .
C36 C 0.4719(4) 0.7193(3) 0.88149(17) 0.0250(8) Uani 1.0 2 d .
C37 C 0.4138(4) 0.6461(3) 0.91871(17) 0.0268(9) Uani 1.0 2 d .
C38 C 0.3326(4) 0.6728(3) 0.98410(17) 0.0243(8) Uani 1.0 2 d .
C39 C 0.2683(4) 0.6022(3) 1.02106(17) 0.0269(9) Uani 1.0 2 d .
C40 C 0.1804(4) 0.6335(3) 1.08452(17) 0.0238(8) Uani 1.0 2 d .
C41 C 0.1111(6) 0.5655(3) 1.1222(2) 0.0434(12) Uani 1.0 2 d .
C42 C 0.0206(6) 0.6028(3) 1.1839(3) 0.0601(16) Uani 1.0 2 d .
C43 C 0.1521(4) 0.9659(2) 0.58664(16) 0.0211(8) Uani 1.0 2 d .
C44 C 0.1768(4) 1.0572(2) 0.57401(17) 0.0211(8) Uani 1.0 2 d .
C45 C 0.1233(4) 1.1033(2) 0.51171(17) 0.0218(8) Uani 1.0 2 d .
C46 C 0.1533(4) 1.1944(3) 0.50106(17) 0.0237(8) Uani 1.0 2 d .
C47 C 0.1086(4) 1.2444(3) 0.43861(18) 0.0263(8) Uani 1.0 2 d .
C48 C 0.1443(4) 1.3334(3) 0.43095(17) 0.0244(8) Uani 1.0 2 d .
C49 C 0.0927(5) 1.3875(3) 0.37082(19) 0.0309(9) Uani 1.0 2 d .
C50 C 0.1350(5) 1.4763(3) 0.3610(2) 0.0334(10) Uani 1.0 2 d .
C51 C 0.2903(5) 1.4663(3) 0.3394(2) 0.0437(12) Uani 1.0 2 d .
C52 C -0.0612(4) 0.8936(3) 0.86558(18) 0.0274(9) Uani 1.0 2 d .
C53A C 0.0227(7) 0.8233(4) 0.9057(3) 0.0303(7) Uani 0.724(5) 2 d .
C53B C 0.0449(19) 0.8045(11) 0.8882(9) 0.0303(7) Uani 0.276(5) 2 d .
C54A C -0.0618(6) 0.7736(4) 0.9554(3) 0.0303(7) Uani 0.724(5) 2 d .
C54B C -0.0230(15) 0.7311(9) 0.9128(7) 0.0303(7) Uani 0.276(5) 2 d .
C55A C -0.1453(6) 0.7218(4) 0.9254(3) 0.0303(7) Uani 0.724(5) 2 d .
C55B C -0.1364(16) 0.7518(9) 0.9695(7) 0.0303(7) Uani 0.276(5) 2 d .
C56A C -0.1922(6) 0.6512(4) 0.9737(3) 0.0303(7) Uani 0.724(5) 2 d .
C56B C -0.1905(17) 0.6759(10) 1.0023(8) 0.0303(7) Uani 0.276(5) 2 d .
C57A C -0.2837(7) 0.6861(4) 1.0341(3) 0.0303(7) Uani 0.724(5) 2 d .
C57B C -0.2976(19) 0.6978(11) 1.0572(8) 0.0303(7) Uani 0.276(5) 2 d .
C58 C -0.3438(5) 0.6177(3) 1.0819(3) 0.0389(11) Uani 1.0 2 d .
C59 C -0.4480(5) 0.6531(3) 1.1388(2) 0.0419(11) Uani 1.0 2 d .
C60 C -0.5008(5) 0.5819(3) 1.1816(3) 0.0506(13) Uani 1.0 2 d .
H2 H 0.5401 0.9071 0.9382 0.0196 Uiso 1.0 2 calc R
H6 H 0.1289 0.9906 0.9974 0.0192 Uiso 1.0 2 calc R
H8 H 0.5888 1.0879 0.7014 0.0212 Uiso 1.0 2 calc R
H12 H 0.5246 0.9417 0.5600 0.0204 Uiso 1.0 2 calc R
H14 H -0.0383 0.7478 0.7489 0.0268 Uiso 1.0 2 calc R
H18 H 0.3744 0.6541 0.6976 0.0251 Uiso 1.0 2 calc R
H20 H -0.1594 1.0915 0.6564 0.0194 Uiso 1.0 2 calc R
H24 H -0.0863 1.2248 0.8040 0.0222 Uiso 1.0 2 calc R
H25A H 0.3981 1.1551 0.7934 0.0247 Uiso 1.0 2 calc R
H25B H 0.2394 1.1941 0.8219 0.0247 Uiso 1.0 2 calc R
H26A H 0.1646 1.2074 0.7189 0.0254 Uiso 1.0 2 calc R
H26B H 0.3117 1.1517 0.6879 0.0254 Uiso 1.0 2 calc R
H27A H 0.2776 1.3203 0.7393 0.0289 Uiso 1.0 2 calc R
H27B H 0.4204 1.2653 0.7041 0.0289 Uiso 1.0 2 calc R
H28A H 0.1773 1.3355 0.6386 0.0275 Uiso 1.0 2 calc R
H28B H 0.3228 1.2829 0.6037 0.0275 Uiso 1.0 2 calc R
H29A H 0.2916 1.4460 0.6631 0.0322 Uiso 1.0 2 calc R
H29B H 0.4319 1.3946 0.6235 0.0322 Uiso 1.0 2 calc R
H30A H 0.1834 1.4683 0.5630 0.0325 Uiso 1.0 2 calc R
H30B H 0.3315 1.4251 0.5252 0.0325 Uiso 1.0 2 calc R
H31A H 0.2837 1.5805 0.5968 0.0315 Uiso 1.0 2 calc R
H31B H 0.4273 1.5387 0.5549 0.0315 Uiso 1.0 2 calc R
H32A H 0.1735 1.6120 0.4981 0.0382 Uiso 1.0 2 calc R
H32B H 0.3207 1.5742 0.4574 0.0382 Uiso 1.0 2 calc R
H33A H 0.2768 1.7283 0.4562 0.0467 Uiso 1.0 2 calc R
H33B H 0.2639 1.7251 0.5343 0.0467 Uiso 1.0 2 calc R
H33C H 0.4111 1.6873 0.4936 0.0467 Uiso 1.0 2 calc R
H34A H 0.6688 0.7905 0.8023 0.0345 Uiso 1.0 2 calc R
H34B H 0.6625 0.7446 0.7362 0.0345 Uiso 1.0 2 calc R
H35A H 0.5031 0.6663 0.7909 0.0331 Uiso 1.0 2 calc R
H35B H 0.6416 0.6455 0.8271 0.0331 Uiso 1.0 2 calc R
H36A H 0.3933 0.7686 0.8722 0.0300 Uiso 1.0 2 calc R
H36B H 0.5302 0.7404 0.9096 0.0300 Uiso 1.0 2 calc R
H37A H 0.3518 0.6269 0.8915 0.0322 Uiso 1.0 2 calc R
H37B H 0.4921 0.5956 0.9262 0.0322 Uiso 1.0 2 calc R
H38A H 0.2572 0.7250 0.9767 0.0291 Uiso 1.0 2 calc R
H38B H 0.3960 0.6898 1.0118 0.0291 Uiso 1.0 2 calc R
H39A H 0.3437 0.5514 1.0313 0.0323 Uiso 1.0 2 calc R
H39B H 0.2089 0.5827 0.9927 0.0323 Uiso 1.0 2 calc R
H40A H 0.2409 0.6518 1.1130 0.0285 Uiso 1.0 2 calc R
H40B H 0.1071 0.6855 1.0741 0.0285 Uiso 1.0 2 calc R
H41A H 0.1838 0.5143 1.1347 0.0520 Uiso 1.0 2 calc R
H41B H 0.0523 0.5456 1.0938 0.0520 Uiso 1.0 2 calc R
H42A H -0.0225 0.5576 1.2071 0.0721 Uiso 1.0 2 calc R
H42B H 0.0791 0.6216 1.2125 0.0721 Uiso 1.0 2 calc R
H42C H -0.0524 0.6529 1.1716 0.0721 Uiso 1.0 2 calc R
H43A H 0.0515 0.9671 0.5879 0.0253 Uiso 1.0 2 calc R
H43B H 0.2040 0.9274 0.5518 0.0253 Uiso 1.0 2 calc R
H44A H 0.2782 1.0538 0.5716 0.0254 Uiso 1.0 2 calc R
H44B H 0.1307 1.0928 0.6115 0.0254 Uiso 1.0 2 calc R
H45A H 0.0214 1.1083 0.5142 0.0261 Uiso 1.0 2 calc R
H45B H 0.1682 1.0679 0.4740 0.0261 Uiso 1.0 2 calc R
H46A H 0.1058 1.2295 0.5386 0.0285 Uiso 1.0 2 calc R
H46B H 0.2549 1.1887 0.5011 0.0285 Uiso 1.0 2 calc R
H47A H 0.1551 1.2097 0.4007 0.0316 Uiso 1.0 2 calc R
H47B H 0.0066 1.2520 0.4386 0.0316 Uiso 1.0 2 calc R
H48A H 0.2468 1.3253 0.4283 0.0293 Uiso 1.0 2 calc R
H48B H 0.1030 1.3664 0.4703 0.0293 Uiso 1.0 2 calc R
H49A H -0.0103 1.3981 0.3745 0.0371 Uiso 1.0 2 calc R
H49B H 0.1301 1.3533 0.3317 0.0371 Uiso 1.0 2 calc R
H50A H 0.0808 1.5129 0.3277 0.0401 Uiso 1.0 2 calc R
H50B H 0.1110 1.5068 0.4025 0.0401 Uiso 1.0 2 calc R
H51A H 0.3120 1.5241 0.3339 0.0524 Uiso 1.0 2 calc R
H51B H 0.3444 1.4312 0.3727 0.0524 Uiso 1.0 2 calc R
H51C H 0.3142 1.4372 0.2979 0.0524 Uiso 1.0 2 calc R
H52A H -0.1170 0.8685 0.8387 0.0329 Uiso 1.0 2 calc R
H52B H -0.1258 0.9364 0.8942 0.0329 Uiso 1.0 2 calc R
H53A H 0.0827 0.8494 0.9294 0.0364 Uiso 0.724(5) 2 calc R
H53B H 0.0848 0.7808 0.8760 0.0364 Uiso 0.724(5) 2 calc R
H53C H 0.1144 0.7845 0.8506 0.0364 Uiso 0.276(5) 2 calc R
H53D H 0.0960 0.8179 0.9230 0.0364 Uiso 0.276(5) 2 calc R
H54A H 0.0031 0.7333 0.9828 0.0364 Uiso 0.724(5) 2 calc R
H54B H -0.1261 0.8160 0.9845 0.0364 Uiso 0.724(5) 2 calc R
H54C H 0.0500 0.6808 0.9265 0.0364 Uiso 0.276(5) 2 calc R
H54D H -0.0639 0.7128 0.8762 0.0364 Uiso 0.276(5) 2 calc R
H55A H -0.0885 0.6930 0.8869 0.0364 Uiso 0.724(5) 2 calc R
H55B H -0.2289 0.7622 0.9101 0.0364 Uiso 0.724(5) 2 calc R
H55C H -0.1000 0.7798 1.0028 0.0364 Uiso 0.276(5) 2 calc R
H55D H -0.2161 0.7953 0.9535 0.0364 Uiso 0.276(5) 2 calc R
H56A H -0.2433 0.6182 0.9504 0.0364 Uiso 0.724(5) 2 calc R
H56B H -0.1080 0.6096 0.9873 0.0364 Uiso 0.724(5) 2 calc R
H56C H -0.2290 0.6485 0.9693 0.0364 Uiso 0.276(5) 2 calc R
H56D H -0.1109 0.6319 1.0179 0.0364 Uiso 0.276(5) 2 calc R
H57A H -0.3633 0.7316 1.0202 0.0364 Uiso 0.724(5) 2 calc R
H57B H -0.2293 0.7151 1.0590 0.0364 Uiso 0.724(5) 2 calc R
H57C H -0.3776 0.7427 1.0430 0.0364 Uiso 0.276(5) 2 calc R
H57D H -0.2594 0.7216 1.0922 0.0364 Uiso 0.276(5) 2 calc R
H58A H -0.3886 0.5840 1.0559 0.0467 Uiso 1.0 2 calc R
H58B H -0.2642 0.5762 1.0997 0.0467 Uiso 1.0 2 calc R
H59A H -0.5285 0.6946 1.1218 0.0502 Uiso 1.0 2 calc R
H59B H -0.4038 0.6858 1.1660 0.0502 Uiso 1.0 2 calc R
H60A H -0.5676 0.6086 1.2175 0.0607 Uiso 1.0 2 calc R
H60B H -0.5467 0.5501 1.1553 0.0607 Uiso 1.0 2 calc R
H60C H -0.4219 0.5413 1.1995 0.0607 Uiso 1.0 2 calc R

loop_
_atom_site_aniso_label
_atom_site_aniso_U_11
_atom_site_aniso_U_22
_atom_site_aniso_U_33
_atom_site_aniso_U_12
_atom_site_aniso_U_13
_atom_site_aniso_U_23
Br1 0.02550(19) 0.02417(17) 0.01372(16) -0.00486(15) -0.00581(13) 0.00299(13)
Br2 0.0309(2) 0.02659(18) 0.01709(17) -0.01040(17) 0.00064(14) 0.00345(14)
Br3 0.0420(3) 0.02038(19) 0.0479(3) -0.00926(18) -0.0031(2) 0.00529(17)
Br4 0.0618(3) 0.02263(19) 0.0331(3) -0.0015(2) -0.0241(2) 0.00685(16)
S1 0.0171(4) 0.0225(5) 0.0124(4) -0.0006(4) -0.0015(4) -0.0029(4)
S2 0.0152(5) 0.0410(6) 0.0113(4) -0.0094(5) -0.0012(4) -0.0039(4)
S3 0.0206(5) 0.0222(5) 0.0222(5) -0.0056(4) 0.0023(4) -0.0081(4)
S4 0.0161(5) 0.0207(4) 0.0223(5) -0.0055(4) -0.0033(4) -0.0063(4)
O1 0.0204(13) 0.0205(12) 0.0111(11) -0.0084(11) -0.0034(9) 0.0022(9)
O2 0.0185(13) 0.0262(13) 0.0169(12) -0.0065(11) -0.0012(10) 0.0040(10)
O3 0.0185(13) 0.0170(12) 0.0205(13) -0.0066(11) -0.0063(10) 0.0010(10)
O4 0.0181(13) 0.0147(11) 0.0208(13) -0.0019(11) -0.0041(10) 0.0034(10)
C1 0.0256(19) 0.0201(17) 0.0080(15) -0.0106(16) -0.0070(13) 0.0023(13)
C2 0.0137(16) 0.0192(16) 0.0150(16) 0.0006(15) -0.0044(13) -0.0033(13)
C3 0.0173(17) 0.0169(16) 0.0099(15) -0.0047(15) -0.0029(13) -0.0041(12)
C4 0.0188(17) 0.0186(16) 0.0115(16) -0.0083(15) -0.0029(13) -0.0034(13)
C5 0.0155(17) 0.0137(15) 0.0141(16) -0.0003(14) -0.0052(13) -0.0033(13)
C6 0.0182(17) 0.0225(17) 0.0101(16) -0.0095(15) -0.0020(13) -0.0010(13)
C7 0.0191(18) 0.0224(17) 0.0122(16) -0.0083(16) 0.0014(13) 0.0020(13)
C8 0.0123(16) 0.0270(18) 0.0159(17) -0.0085(16) 0.0001(13) -0.0050(14)
C9 0.0095(16) 0.0247(17) 0.0104(15) -0.0012(15) -0.0001(12) -0.0035(13)
C10 0.0100(16) 0.0223(17) 0.0150(16) -0.0003(15) 0.0003(13) 0.0001(13)
C11 0.0120(16) 0.0227(17) 0.0156(17) -0.0027(15) 0.0027(13) -0.0039(14)
C12 0.0124(16) 0.0247(18) 0.0126(16) -0.0015(15) -0.0008(13) -0.0019(14)
C13 0.032(2) 0.0177(17) 0.0229(19) -0.0132(17) -0.0062(16) 0.0025(14)
C14 0.0199(19) 0.0268(19) 0.0235(19) -0.0125(17) 0.0001(15) -0.0033(15)
C15 0.0199(18) 0.0175(16) 0.0179(17) -0.0052(15) -0.0052(14) -0.0069(13)
C16 0.0193(18) 0.0169(16) 0.0148(16) -0.0078(15) -0.0044(13) -0.0041(13)
C17 0.0217(19) 0.0191(17) 0.0163(17) -0.0062(16) -0.0034(14) -0.0070(14)
C18 0.0238(19) 0.0151(16) 0.0238(19) -0.0019(16) -0.0049(15) -0.0048(14)
C19 0.0243(19) 0.0186(17) 0.0175(17) -0.0020(16) -0.0046(14) 0.0057(14)
C20 0.0133(17) 0.0215(17) 0.0146(16) -0.0032(15) -0.0066(13) 0.0003(13)
C21 0.0100(16) 0.0173(16) 0.0193(17) -0.0039(15) 0.0000(13) -0.0042(13)
C22 0.0138(17) 0.0163(16) 0.0167(16) -0.0023(14) -0.0023(13) 0.0023(13)
C23 0.0162(17) 0.0258(18) 0.0107(16) -0.0089(16) -0.0014(13) -0.0024(13)
C24 0.0203(18) 0.0162(16) 0.0190(17) -0.0032(15) -0.0052(14) 0.0011(13)
C25 0.0250(19) 0.0169(16) 0.0198(18) -0.0060(16) -0.0009(15) 0.0013(14)
C26 0.0226(19) 0.0222(18) 0.0164(17) -0.0022(16) -0.0008(14) 0.0017(14)
C27 0.032(2) 0.0263(19) 0.0164(18) -0.0114(18) -0.0033(15) 0.0006(15)
C28 0.026(2) 0.0239(18) 0.0190(18) -0.0073(17) -0.0039(15) 0.0017(15)
C29 0.035(3) 0.0226(18) 0.0217(19) -0.0074(18) -0.0012(16) 0.0040(15)
C30 0.039(3) 0.0240(19) 0.0216(19) -0.0143(19) -0.0027(17) -0.0005(15)
C31 0.037(3) 0.0219(18) 0.0236(19) -0.0122(18) -0.0067(17) 0.0004(15)
C32 0.051(3) 0.0230(19) 0.026(2) -0.016(2) -0.0113(19) 0.0034(16)
C33 0.062(3) 0.030(3) 0.033(3) -0.023(3) -0.017(2) 0.0051(18)
C34 0.023(2) 0.031(2) 0.027(2) 0.0010(18) -0.0007(16) 0.0076(17)
C35 0.033(3) 0.0212(18) 0.024(2) 0.0024(17) -0.0040(16) 0.0041(15)
C36 0.029(2) 0.0232(18) 0.0221(19) -0.0060(17) -0.0033(16) 0.0026(15)
C37 0.036(3) 0.0209(18) 0.024(2) -0.0066(18) -0.0067(17) 0.0032(15)
C38 0.027(2) 0.0192(18) 0.027(2) -0.0054(17) -0.0065(16) 0.0022(15)
C39 0.033(3) 0.0209(18) 0.027(2) -0.0054(18) -0.0050(17) 0.0029(15)
C40 0.024(2) 0.0190(17) 0.027(2) -0.0009(16) -0.0065(16) 0.0041(15)
C41 0.065(4) 0.037(3) 0.035(3) -0.031(3) 0.008(3) -0.0039(19)
C42 0.087(4) 0.050(3) 0.049(3) -0.042(3) 0.025(3) -0.005(3)
C43 0.026(2) 0.0217(18) 0.0157(17) -0.0061(17) -0.0027(15) -0.0014(14)
C44 0.0205(19) 0.0185(17) 0.0252(19) -0.0039(16) -0.0071(15) 0.0002(14)
C45 0.0228(19) 0.0192(17) 0.0237(19) -0.0035(16) -0.0072(15) 0.0002(14)
C46 0.026(2) 0.0205(18) 0.0245(19) -0.0043(17) -0.0061(16) 0.0008(15)
C47 0.033(3) 0.0207(18) 0.026(2) -0.0040(17) -0.0096(17) 0.0000(15)
C48 0.028(2) 0.0230(18) 0.0248(19) -0.0075(17) -0.0083(16) -0.0022(15)
C49 0.038(3) 0.0205(19) 0.033(3) -0.0013(18) -0.0122(18) 0.0021(16)
C50 0.046(3) 0.0185(18) 0.032(3) 0.0025(19) -0.0093(19) 0.0034(16)
C51 0.064(4) 0.029(3) 0.039(3) -0.017(3) 0.004(3) -0.0015(19)
C52 0.026(2) 0.032(2) 0.028(2) -0.0147(18) -0.0076(16) 0.0089(16)
C53A 0.0312(14) 0.0250(13) 0.0345(17) -0.0063(12) -0.0035(13) -0.0001(11)
C53B 0.0312(14) 0.0250(13) 0.0345(17) -0.0063(12) -0.0035(13) -0.0001(11)
C54A 0.0312(14) 0.0250(13) 0.0345(17) -0.0063(12) -0.0035(13) -0.0001(11)
C54B 0.0312(14) 0.0250(13) 0.0345(17) -0.0063(12) -0.0035(13) -0.0001(11)
C55A 0.0312(14) 0.0250(13) 0.0345(17) -0.0063(12) -0.0035(13) -0.0001(11)
C55B 0.0312(14) 0.0250(13) 0.0345(17) -0.0063(12) -0.0035(13) -0.0001(11)
C56A 0.0312(14) 0.0250(13) 0.0345(17) -0.0063(12) -0.0035(13) -0.0001(11)
C56B 0.0312(14) 0.0250(13) 0.0345(17) -0.0063(12) -0.0035(13) -0.0001(11)
C57A 0.0312(14) 0.0250(13) 0.0345(17) -0.0063(12) -0.0035(13) -0.0001(11)
C57B 0.0312(14) 0.0250(13) 0.0345(17) -0.0063(12) -0.0035(13) -0.0001(11)
C58 0.032(3) 0.031(3) 0.055(3) -0.007(2) -0.012(2) 0.004(2)
C59 0.051(3) 0.041(3) 0.035(3) -0.005(3) -0.020(2) -0.003(2)
C60 0.048(3) 0.054(3) 0.040(3) 0.007(3) -0.008(3) 0.010(3)

loop_
_atom_type_symbol
_atom_type_description
_atom_type_scat_dispersion_real
_atom_type_scat_dispersion_imag
_atom_type_scat_source
C C 0.0033 0.0016
;
International Tables for Crystallography
(1992, Vol. C, Tables 4.2.6.8 and 6.1.1.4)
;
H H 0.0000 0.0000
;
International Tables for Crystallography
(1992, Vol. C, Table 6.1.1.4)
;
O O 0.0106 0.0060
;
International Tables for Crystallography
(1992, Vol. C, Tables 4.2.6.8 and 6.1.1.4)
;
Br Br -0.2901 2.4595
;
International Tables for Crystallography
(1992, Vol. C, Tables 4.2.6.8 and 6.1.1.4)
;
S S 0.1246 0.1234
;
International Tables for Crystallography
(1992, Vol. C, Tables 4.2.6.8 and 6.1.1.4)
;

loop_
_geom_angle_atom_site_label_1
_geom_angle_atom_site_label_2
_geom_angle_atom_site_label_3
_geom_angle
_geom_angle_publ_flag
C5 S1 C23 107.54(15) yes
C3 S2 C9 106.28(16) yes
C11 S3 C17 104.05(16) yes
C15 S4 C21 105.83(17) yes
C4 O1 C25 114.1(3) yes
C10 O2 C34 113.7(3) yes
C16 O3 C43 117.3(3) yes
C22 O4 C52 115.8(3) yes
Br1 C1 C2 119.3(3) yes
Br1 C1 C6 118.7(3) yes
C2 C1 C6 122.0(3) yes
C1 C2 C3 119.1(3) yes
S2 C3 C2 115.2(3) yes
S2 C3 C4 123.8(3) yes
C2 C3 C4 120.4(3) yes
O1 C4 C3 121.2(3) yes
O1 C4 C5 119.5(3) yes
C3 C4 C5 119.2(3) yes
S1 C5 C4 124.1(3) yes
S1 C5 C6 115.0(3) yes
C4 C5 C6 120.4(3) yes
C1 C6 C5 118.9(3) yes
Br2 C7 C8 118.7(3) yes
Br2 C7 C12 119.7(3) yes
C8 C7 C12 121.5(3) yes
C7 C8 C9 119.7(4) yes
S2 C9 C8 116.6(3) yes
S2 C9 C10 122.6(3) yes
C8 C9 C10 120.3(3) yes
O2 C10 C9 121.0(3) yes
O2 C10 C11 120.1(4) yes
C9 C10 C11 118.9(3) yes
S3 C11 C10 122.0(3) yes
S3 C11 C12 117.3(3) yes
C10 C11 C12 120.6(4) yes
C7 C12 C11 119.0(3) yes
Br3 C13 C14 118.1(3) yes
Br3 C13 C18 119.5(3) yes
C14 C13 C18 122.3(4) yes
C13 C14 C15 119.1(4) yes
S4 C15 C14 115.7(3) yes
S4 C15 C16 123.4(3) yes
C14 C15 C16 120.5(3) yes
O3 C16 C15 121.0(3) yes
O3 C16 C17 119.7(3) yes
C15 C16 C17 119.2(3) yes
S3 C17 C16 122.7(3) yes
S3 C17 C18 116.4(3) yes
C16 C17 C18 120.6(4) yes
C13 C18 C17 118.3(3) yes
Br4 C19 C20 119.3(3) yes
Br4 C19 C24 119.2(3) yes
C20 C19 C24 121.5(3) yes
C19 C20 C21 119.2(3) yes
S4 C21 C20 115.6(3) yes
S4 C21 C22 123.9(3) yes
C20 C21 C22 120.0(3) yes
O4 C22 C21 120.9(3) yes
O4 C22 C23 119.0(3) yes
C21 C22 C23 120.0(3) yes
S1 C23 C22 123.5(3) yes
S1 C23 C24 116.6(3) yes
C22 C23 C24 119.6(3) yes
C19 C24 C23 119.7(4) yes
O1 C25 C26 108.4(3) yes
C25 C26 C27 111.5(4) yes
C26 C27 C28 113.9(4) yes
C27 C28 C29 112.0(4) yes
C28 C29 C30 114.9(4) yes
C29 C30 C31 111.8(4) yes
C30 C31 C32 114.0(4) yes
C31 C32 C33 112.1(4) yes
O2 C34 C35 107.8(3) yes
C34 C35 C36 113.9(3) yes
C35 C36 C37 113.5(3) yes
C36 C37 C38 113.2(3) yes
C37 C38 C39 114.4(3) yes
C38 C39 C40 112.8(3) yes
C39 C40 C41 114.4(3) yes
C40 C41 C42 111.3(4) yes
O3 C43 C44 106.5(3) yes
C43 C44 C45 114.2(4) yes
C44 C45 C46 111.8(4) yes
C45 C46 C47 115.7(4) yes
C46 C47 C48 112.5(4) yes
C47 C48 C49 113.8(4) yes
C48 C49 C50 113.9(4) yes
C49 C50 C51 112.5(3) yes
O4 C52 C53A 108.0(4) yes
O4 C52 C53B 100.8(7) yes
C52 C53A C54A 115.4(5) yes
C52 C53B C54B 114.9(13) yes
C53A C54A C55A 114.1(5) yes
C53B C54B C55B 115.4(13) yes
C54A C55A C56A 112.8(5) yes
C54B C55B C56B 116.6(12) yes
C55A C56A C57A 114.9(5) yes
C55B C56B C57B 115.2(13) yes
C56A C57A C58 116.8(5) yes
C56B C57B C58 108.5(12) yes
C57A C58 C59 117.3(4) yes
C57B C58 C59 100.2(7) yes
C58 C59 C60 113.2(4) yes
C1 C2 H2 120.470 no
C3 C2 H2 120.462 no
C1 C6 H6 120.530 no
C5 C6 H6 120.532 no
C7 C8 H8 120.160 no
C9 C8 H8 120.157 no
C7 C12 H12 120.510 no
C11 C12 H12 120.507 no
C13 C14 H14 120.438 no
C15 C14 H14 120.437 no
C13 C18 H18 120.851 no
C17 C18 H18 120.856 no
C19 C20 H20 120.409 no
C21 C20 H20 120.416 no
C19 C24 H24 120.126 no
C23 C24 H24 120.131 no
O1 C25 H25A 110.015 no
O1 C25 H25B 110.018 no
C26 C25 H25A 110.017 no
C26 C25 H25B 110.014 no
H25A C25 H25B 108.369 no
C25 C26 H26A 109.336 no
C25 C26 H26B 109.322 no
C27 C26 H26A 109.330 no
C27 C26 H26B 109.327 no
H26A C26 H26B 107.958 no
C26 C27 H27A 108.778 no
C26 C27 H27B 108.775 no
C28 C27 H27A 108.767 no
C28 C27 H27B 108.765 no
H27A C27 H27B 107.667 no
C27 C28 H28A 109.208 no
C27 C28 H28B 109.206 no
C29 C28 H28A 109.206 no
C29 C28 H28B 109.207 no
H28A C28 H28B 107.905 no
C28 C29 H29A 108.537 no
C28 C29 H29B 108.534 no
C30 C29 H29A 108.544 no
C30 C29 H29B 108.543 no
H29A C29 H29B 107.526 no
C29 C30 H30A 109.250 no
C29 C30 H30B 109.255 no
C31 C30 H30A 109.253 no
C31 C30 H30B 109.249 no
H30A C30 H30B 107.914 no
C30 C31 H31A 108.764 no
C30 C31 H31B 108.764 no
C32 C31 H31A 108.762 no
C32 C31 H31B 108.762 no
H31A C31 H31B 107.654 no
C31 C32 H32A 109.182 no
C31 C32 H32B 109.180 no
C33 C32 H32A 109.187 no
C33 C32 H32B 109.191 no
H32A C32 H32B 107.893 no
C32 C33 H33A 109.459 no
C32 C33 H33B 109.473 no
C32 C33 H33C 109.469 no
H33A C33 H33B 109.475 no
H33A C33 H33C 109.472 no
H33B C33 H33C 109.479 no
O2 C34 H34A 110.155 no
O2 C34 H34B 110.153 no
C35 C34 H34A 110.161 no
C35 C34 H34B 110.157 no
H34A C34 H34B 108.464 no
C34 C35 H35A 108.777 no
C34 C35 H35B 108.784 no
C36 C35 H35A 108.786 no
C36 C35 H35B 108.788 no
H35A C35 H35B 107.662 no
C35 C36 H36A 108.855 no
C35 C36 H36B 108.854 no
C37 C36 H36A 108.864 no
C37 C36 H36B 108.867 no
H36A C36 H36B 107.715 no
C36 C37 H37A 108.930 no
C36 C37 H37B 108.930 no
C38 C37 H37A 108.926 no
C38 C37 H37B 108.924 no
H37A C37 H37B 107.743 no
C37 C38 H38A 108.668 no
C37 C38 H38B 108.664 no
C39 C38 H38A 108.656 no
C39 C38 H38B 108.656 no
H38A C38 H38B 107.594 no
C38 C39 H39A 109.038 no
C38 C39 H39B 109.033 no
C40 C39 H39A 109.033 no
C40 C39 H39B 109.043 no
H39A C39 H39B 107.823 no
C39 C40 H40A 108.652 no
C39 C40 H40B 108.648 no
C41 C40 H40A 108.641 no
C41 C40 H40B 108.645 no
H40A C40 H40B 107.601 no
C40 C41 H41A 109.358 no
C40 C41 H41B 109.356 no
C42 C41 H41A 109.369 no
C42 C41 H41B 109.356 no
H41A C41 H41B 107.995 no
C41 C42 H42A 109.475 no
C41 C42 H42B 109.466 no
C41 C42 H42C 109.483 no
H42A C42 H42B 109.472 no
H42A C42 H42C 109.471 no
H42B C42 H42C 109.460 no
O3 C43 H43A 110.427 no
O3 C43 H43B 110.427 no
C44 C43 H43A 110.423 no
C44 C43 H43B 110.416 no
H43A C43 H43B 108.626 no
C43 C44 H44A 108.703 no
C43 C44 H44B 108.701 no
C45 C44 H44A 108.703 no
C45 C44 H44B 108.701 no
H44A C44 H44B 107.616 no
C44 C45 H45A 109.247 no
C44 C45 H45B 109.255 no
C46 C45 H45A 109.263 no
C46 C45 H45B 109.272 no
H45A C45 H45B 107.938 no
C45 C46 H46A 108.370 no
C45 C46 H46B 108.358 no
C47 C46 H46A 108.368 no
C47 C46 H46B 108.360 no
H46A C46 H46B 107.450 no
C46 C47 H47A 109.093 no
C46 C47 H47B 109.083 no
C48 C47 H47A 109.095 no
C48 C47 H47B 109.097 no
H47A C47 H47B 107.837 no
C47 C48 H48A 108.806 no
C47 C48 H48B 108.810 no
C49 C48 H48A 108.811 no
C49 C48 H48B 108.805 no
H48A C48 H48B 107.681 no
C48 C49 H49A 108.773 no
C48 C49 H49B 108.775 no
C50 C49 H49A 108.782 no
C50 C49 H49B 108.778 no
H49A C49 H49B 107.666 no
C49 C50 H50A 109.110 no
C49 C50 H50B 109.104 no
C51 C50 H50A 109.109 no
C51 C50 H50B 109.103 no
H50A C50 H50B 107.853 no
C50 C51 H51A 109.470 no
C50 C51 H51B 109.472 no
C50 C51 H51C 109.469 no
H51A C51 H51B 109.482 no
H51A C51 H51C 109.467 no
H51B C51 H51C 109.467 no
O4 C52 H52A 110.083 no
O4 C52 H52B 110.091 no
C53A C52 H52A 110.098 no
C53A C52 H52B 110.105 no
C53B C52 H52A 99.306 no
C53B C52 H52B 127.107 no
H52A C52 H52B 108.423 no
C52 C53A H53A 108.426 no
C52 C53A H53B 108.426 no
C54A C53A H53A 108.442 no
C54A C53A H53B 108.442 no
H53A C53A H53B 107.471 no
C52 C53B H53C 108.537 no
C52 C53B H53D 108.542 no
C54B C53B H53C 108.529 no
C54B C53B H53D 108.546 no
H53C C53B H53D 107.525 no
C53A C54A H54A 108.727 no
C53A C54A H54B 108.727 no
C55A C54A H54A 108.721 no
C55A C54A H54B 108.725 no
H54A C54A H54B 107.638 no
C53B C54B H54C 108.426 no
C53B C54B H54D 108.435 no
C55B C54B H54C 108.425 no
C55B C54B H54D 108.428 no
H54C C54B H54D 107.473 no
C54A C55A H55A 109.027 no
C54A C55A H55B 109.028 no
C56A C55A H55A 109.027 no
C56A C55A H55B 109.031 no
H55A C55A H55B 107.816 no
C54B C55B H55C 108.151 no
C54B C55B H55D 108.152 no
C56B C55B H55C 108.138 no
C56B C55B H55D 108.147 no
H55C C55B H55D 107.319 no
C55A C56A H56A 108.545 no
C55A C56A H56B 108.542 no
C57A C56A H56A 108.531 no
C57A C56A H56B 108.527 no
H56A C56A H56B 107.522 no
C55B C56B H56C 108.463 no
C55B C56B H56D 108.475 no
C57B C56B H56C 108.481 no
C57B C56B H56D 108.487 no
H56C C56B H56D 107.492 no
C56A C57A H57A 108.096 no
C56A C57A H57B 108.106 no
C58 C57A H57A 108.099 no
C58 C57A H57B 108.096 no
H57A C57A H57B 107.293 no
C56B C57B H57C 109.988 no
C56B C57B H57D 109.994 no
C58 C57B H57C 109.994 no
C58 C57B H57D 109.990 no
H57C C57B H57D 108.368 no
C57A C58 H58A 107.973 no
C57A C58 H58B 107.980 no
C57B C58 H58A 124.133 no
C57B C58 H58B 108.335 no
C59 C58 H58A 107.976 no
C59 C58 H58B 107.983 no
H58A C58 H58B 107.234 no
C58 C59 H59A 108.948 no
C58 C59 H59B 108.934 no
C60 C59 H59A 108.936 no
C60 C59 H59B 108.936 no
H59A C59 H59B 107.748 no
C59 C60 H60A 109.468 no
C59 C60 H60B 109.473 no
C59 C60 H60C 109.471 no
H60A C60 H60B 109.471 no
H60A C60 H60C 109.468 no
H60B C60 H60C 109.476 no

loop_
_geom_bond_atom_site_label_1
_geom_bond_atom_site_label_2
_geom_bond_distance
_geom_bond_publ_flag
Br1 C1 1.901(3) yes
Br2 C7 1.897(4) yes
Br3 C13 1.899(4) yes
Br4 C19 1.895(4) yes
S1 C5 1.770(3) yes
S1 C23 1.764(4) yes
S2 C3 1.770(4) yes
S2 C9 1.766(4) yes
S3 C11 1.773(4) yes
S3 C17 1.777(4) yes
S4 C15 1.775(4) yes
S4 C21 1.771(4) yes
O1 C4 1.373(4) yes
O1 C25 1.447(5) yes
O2 C10 1.367(4) yes
O2 C34 1.447(4) yes
O3 C16 1.374(4) yes
O3 C43 1.442(4) yes
O4 C22 1.374(4) yes
O4 C52 1.448(5) yes
C1 C2 1.373(5) yes
C1 C6 1.380(5) yes
C2 C3 1.402(5) yes
C3 C4 1.395(5) yes
C4 C5 1.396(5) yes
C5 C6 1.402(5) yes
C7 C8 1.379(5) yes
C7 C12 1.380(6) yes
C8 C9 1.390(5) yes
C9 C10 1.401(5) yes
C10 C11 1.400(5) yes
C11 C12 1.397(5) yes
C13 C14 1.374(5) yes
C13 C18 1.381(6) yes
C14 C15 1.388(5) yes
C15 C16 1.398(5) yes
C16 C17 1.394(5) yes
C17 C18 1.401(5) yes
C19 C20 1.382(5) yes
C19 C24 1.384(5) yes
C20 C21 1.400(5) yes
C21 C22 1.396(5) yes
C22 C23 1.402(5) yes
C23 C24 1.394(5) yes
C25 C26 1.512(5) yes
C26 C27 1.523(6) yes
C27 C28 1.522(5) yes
C28 C29 1.526(6) yes
C29 C30 1.522(5) yes
C30 C31 1.530(6) yes
C31 C32 1.524(5) yes
C32 C33 1.527(6) yes
C34 C35 1.524(6) yes
C35 C36 1.520(5) yes
C36 C37 1.525(6) yes
C37 C38 1.520(5) yes
C38 C39 1.522(6) yes
C39 C40 1.528(5) yes
C40 C41 1.522(6) yes
C41 C42 1.536(7) yes
C43 C44 1.514(5) yes
C44 C45 1.521(5) yes
C45 C46 1.528(6) yes
C46 C47 1.519(5) yes
C47 C48 1.518(6) yes
C48 C49 1.525(5) yes
C49 C50 1.545(6) yes
C50 C51 1.525(7) yes
C52 C53A 1.486(7) yes
C52 C53B 1.622(16) yes
C53A C54A 1.533(9) yes
C53B C54B 1.50(3) yes
C54A C55A 1.499(9) yes
C54B C55B 1.52(2) yes
C55A C56A 1.555(8) yes
C55B C56B 1.51(3) yes
C56A C57A 1.508(8) yes
C56B C57B 1.46(3) yes
C57A C58 1.579(8) yes
C57B C58 1.477(19) yes
C58 C59 1.514(6) yes
C59 C60 1.526(7) yes
C2 H2 0.950 no
C6 H6 0.950 no
C8 H8 0.950 no
C12 H12 0.950 no
C14 H14 0.950 no
C18 H18 0.950 no
C20 H20 0.950 no
C24 H24 0.950 no
C25 H25A 0.990 no
C25 H25B 0.990 no
C26 H26A 0.990 no
C26 H26B 0.990 no
C27 H27A 0.990 no
C27 H27B 0.990 no
C28 H28A 0.990 no
C28 H28B 0.990 no
C29 H29A 0.990 no
C29 H29B 0.990 no
C30 H30A 0.990 no
C30 H30B 0.990 no
C31 H31A 0.990 no
C31 H31B 0.990 no
C32 H32A 0.990 no
C32 H32B 0.990 no
C33 H33A 0.980 no
C33 H33B 0.980 no
C33 H33C 0.980 no
C34 H34A 0.990 no
C34 H34B 0.990 no
C35 H35A 0.990 no
C35 H35B 0.990 no
C36 H36A 0.990 no
C36 H36B 0.990 no
C37 H37A 0.990 no
C37 H37B 0.990 no
C38 H38A 0.990 no
C38 H38B 0.990 no
C39 H39A 0.990 no
C39 H39B 0.990 no
C40 H40A 0.990 no
C40 H40B 0.990 no
C41 H41A 0.990 no
C41 H41B 0.990 no
C42 H42A 0.980 no
C42 H42B 0.980 no
C42 H42C 0.980 no
C43 H43A 0.990 no
C43 H43B 0.990 no
C44 H44A 0.990 no
C44 H44B 0.990 no
C45 H45A 0.990 no
C45 H45B 0.990 no
C46 H46A 0.990 no
C46 H46B 0.990 no
C47 H47A 0.990 no
C47 H47B 0.990 no
C48 H48A 0.990 no
C48 H48B 0.990 no
C49 H49A 0.990 no
C49 H49B 0.990 no
C50 H50A 0.990 no
C50 H50B 0.990 no
C51 H51A 0.980 no
C51 H51B 0.980 no
C51 H51C 0.980 no
C52 H52A 0.990 no
C52 H52B 0.990 no
C53A H53A 0.990 no
C53A H53B 0.990 no
C53B H53C 0.990 no
C53B H53D 0.990 no
C54A H54A 0.990 no
C54A H54B 0.990 no
C54B H54C 0.990 no
C54B H54D 0.990 no
C55A H55A 0.990 no
C55A H55B 0.990 no
C55B H55C 0.990 no
C55B H55D 0.990 no
C56A H56A 0.990 no
C56A H56B 0.990 no
C56B H56C 0.990 no
C56B H56D 0.990 no
C57A H57A 0.990 no
C57A H57B 0.990 no
C57B H57C 0.990 no
C57B H57D 0.990 no
C58 H58A 0.990 no
C58 H58B 0.990 no
C59 H59A 0.990 no
C59 H59B 0.990 no
C60 H60A 0.980 no
C60 H60B 0.980 no
C60 H60C 0.980 no

loop_
_geom_contact_atom_site_label_1
_geom_contact_atom_site_label_2
_geom_contact_distance
_geom_contact_publ_flag
_geom_contact_site_symmetry_2
S1 O1 3.087(3) no .
S1 O4 3.063(3) no .
S2 O1 3.114(3) no .
S2 O2 3.083(3) no .
S2 C25 3.502(4) no .
S2 C34 3.532(4) no .
S3 O2 3.044(3) no .
S3 O3 3.064(3) no .
S3 C34 3.573(4) no .
S4 O3 3.112(3) no .
S4 O4 3.117(3) no .
S4 C43 3.382(4) no .
S4 C52 3.503(4) no .
O1 O4 3.508(4) no .
O1 C8 3.384(4) no .
O1 C9 2.940(4) no .
O1 C10 3.519(4) no .
O1 C22 3.316(5) no .
O1 C23 2.924(4) no .
O1 C24 3.547(4) no .
O2 C3 3.213(4) no .
O2 C17 3.066(5) no .
O2 C18 3.552(5) no .
O2 C36 2.914(4) no .
O3 C10 3.471(4) no .
O3 C11 2.917(4) no .
O3 C12 3.322(4) no .
O3 C21 3.093(4) no .
O3 C22 3.598(4) no .
O4 C4 3.421(5) no .
O4 C5 3.043(5) no .
O4 C14 3.512(5) no .
O4 C15 3.007(5) no .
O4 C16 3.523(4) no .
C1 C4 2.776(5) no .
C2 C5 2.787(5) no .
C3 C6 2.786(5) no .
C3 C10 3.413(5) no .
C3 C25 3.192(5) no .
C4 C9 3.278(5) no .
C4 C23 3.306(5) no .
C5 C22 3.366(5) no .
C5 C25 3.248(5) no .
C7 C10 2.779(5) no .
C8 C11 2.778(6) no .
C8 C25 3.436(5) no .
C8 C26 3.454(5) no .
C9 C12 2.789(5) no .
C9 C25 3.486(5) no .
C9 C34 3.221(5) no .
C10 C17 3.300(6) no .
C11 C16 3.263(5) no .
C11 C34 3.219(5) no .
C13 C16 2.765(5) no .
C14 C17 2.781(5) no .
C14 C52 3.577(6) no .
C14 C53B 3.415(19) no .
C15 C18 2.789(5) no .
C15 C22 3.320(5) no .
C15 C43 3.180(5) no .
C15 C52 3.554(5) no .
C16 C21 3.358(4) no .
C17 C43 3.371(5) no .
C19 C22 2.773(5) no .
C20 C23 2.797(5) no .
C21 C24 2.788(5) no .
C21 C43 3.540(5) no .
C21 C52 3.220(5) no .
C23 C25 3.599(6) no .
C23 C52 3.287(6) no .
C48 C51 3.197(6) no .
C52 C55A 3.140(7) no .
C52 C55B 3.136(15) no .
C54A C57A 3.098(9) no .
Br1 S2 3.5497(11) no 2_677
Br2 C33 3.490(5) no 2_686
S2 Br1 3.5497(11) no 2_677
S4 C8 3.395(4) no 1_455
S4 C9 3.414(4) no 1_455
C8 S4 3.395(4) no 1_655
C8 C20 3.364(5) no 1_655
C9 S4 3.414(4) no 1_655
C20 C8 3.364(5) no 1_455
C33 Br2 3.490(5) no 2_686
Br1 H2 2.9085 no .
Br1 H6 2.9036 no .
Br1 H38A 3.5956 no .
Br1 H38B 3.2615 no .
Br2 H8 2.8919 no .
Br2 H12 2.9245 no .
Br2 H26B 3.5086 no .
Br2 H28B 3.3435 no .
Br2 H44A 3.3818 no .
Br2 H46B 3.5616 no .
Br3 H14 2.8802 no .
Br3 H18 2.9264 no .
Br3 H37A 3.5875 no .
Br3 H54D 3.3263 no .
Br3 H55A 3.4354 no .
Br4 H20 2.9117 no .
Br4 H24 2.9070 no .
S1 H6 2.7523 no .
S1 H24 2.7663 no .
S1 H25B 3.1396 no .
S1 H52B 3.2319 no .
S2 H2 2.7578 no .
S2 H8 2.7701 no .
S2 H25A 2.9239 no .
S2 H34A 2.9984 no .
S3 H12 2.7968 no .
S3 H18 2.7916 no .
S3 H34B 3.1320 no .
S3 H43B 3.3976 no .
S4 H14 2.7554 no .
S4 H20 2.7648 no .
S4 H43A 2.7503 no .
S4 H52A 2.9365 no .
O1 H8 3.5201 no .
O1 H26A 2.6788 no .
O1 H26B 2.5098 no .
O2 H35A 2.6114 no .
O2 H35B 3.2526 no .
O2 H36A 2.5413 no .
O2 H36B 3.2740 no .
O3 H12 3.5178 no .
O3 H44A 2.5669 no .
O3 H44B 2.5156 no .
O4 H53A 2.5223 no .
O4 H53B 2.5632 no .
O4 H53C 2.3815 no .
O4 H53D 2.6925 no .
C1 H36A 3.5323 no .
C1 H53A 3.4886 no .
C2 H6 3.2620 no .
C2 H36A 3.2063 no .
C2 H36B 3.0936 no .
C3 H25A 3.0014 no .
C3 H25B 3.5561 no .
C3 H36A 3.4630 no .
C4 H2 3.2858 no .
C4 H6 3.2866 no .
C4 H25A 2.6113 no .
C4 H25B 2.5883 no .
C5 H25B 3.0705 no .
C5 H53A 3.2590 no .
C6 H2 3.2626 no .
C6 H53A 2.9239 no .
C6 H53D 3.3352 no .
C7 H26B 3.0285 no .
C7 H44A 3.0494 no .
C8 H12 3.2632 no .
C8 H25A 3.0418 no .
C8 H26B 2.7647 no .
C8 H27B 3.5917 no .
C9 H25A 3.1645 no .
C9 H26B 3.3920 no .
C9 H34A 3.1151 no .
C9 H34B 3.4921 no .
C10 H8 3.2785 no .
C10 H12 3.2886 no .
C10 H34A 2.6779 no .
C10 H34B 2.5156 no .
C11 H34B 2.9849 no .
C11 H44A 3.5009 no .
C12 H8 3.2610 no .
C12 H44A 2.7737 no .
C13 H53B 3.4012 no .
C13 H53C 2.9647 no .
C13 H54D 3.5841 no .
C14 H18 3.2682 no .
C14 H52A 3.0377 no .
C14 H53B 3.1549 no .
C14 H53C 2.7546 no .
C14 H54D 3.1942 no .
C14 H55A 3.5474 no .
C15 H43A 2.9770 no .
C15 H43B 3.5755 no .
C15 H52A 3.1494 no .
C15 H53C 3.2145 no .
C16 H14 3.2774 no .
C16 H18 3.2881 no .
C16 H43A 2.6517 no .
C16 H43B 2.6674 no .
C17 H35A 3.5216 no .
C17 H43B 3.2840 no .
C18 H14 3.2666 no .
C18 H35A 2.9180 no .
C18 H53C 3.5994 no .
C19 H26A 3.1047 no .
C19 H44B 3.3414 no .
C20 H24 3.2664 no .
C20 H43A 3.1920 no .
C20 H44B 2.9379 no .
C21 H43A 3.1486 no .
C21 H44B 3.3890 no .
C21 H52A 3.1088 no .
C21 H52B 3.4946 no .
C22 H20 3.2812 no .
C22 H24 3.2760 no .
C22 H52A 2.7100 no .
C22 H52B 2.5603 no .
C23 H25B 3.4138 no .
C23 H26A 3.3648 no .
C23 H52B 3.0943 no .
C24 H20 3.2684 no .
C24 H25B 3.4712 no .
C24 H26A 2.8201 no .
C25 H8 3.1929 no .
C25 H27A 2.6619 no .
C25 H27B 2.7136 no .
C26 H8 3.2372 no .
C26 H28A 2.7335 no .
C26 H28B 2.7599 no .
C26 H44B 3.4362 no .
C27 H8 3.5347 no .
C27 H25A 2.6307 no .
C27 H25B 2.7978 no .
C27 H29A 2.6713 no .
C27 H29B 2.7311 no .
C28 H26A 2.7247 no .
C28 H26B 2.7749 no .
C28 H30A 2.7259 no .
C28 H30B 2.8121 no .
C28 H46A 3.4593 no .
C29 H27A 2.6909 no .
C29 H27B 2.7182 no .
C29 H31A 2.6805 no .
C29 H31B 2.7321 no .
C30 H28A 2.7399 no .
C30 H28B 2.7970 no .
C30 H32A 2.7322 no .
C30 H32B 2.7762 no .
C30 H48B 3.4075 no .
C31 H29A 2.6552 no .
C31 H29B 2.7456 no .
C31 H33A 3.3694 no .
C31 H33B 2.7274 no .
C31 H33C 2.7274 no .
C32 H30A 2.7321 no .
C32 H30B 2.7820 no .
C32 H50B 3.3571 no .
C33 H31A 2.6871 no .
C33 H31B 2.7322 no .
C34 H36A 2.7071 no .
C34 H36B 2.7693 no .
C35 H18 3.4154 no .
C35 H37A 2.7545 no .
C35 H37B 2.7160 no .
C36 H2 3.4962 no .
C36 H34A 2.7786 no .
C36 H34B 3.3959 no .
C36 H38A 2.7057 no .
C36 H38B 2.7404 no .
C36 H53C 3.5750 no .
C37 H35A 2.7002 no .
C37 H35B 2.7627 no .
C37 H39A 2.7740 no .
C37 H39B 2.7257 no .
C37 H54C 3.5058 no .
C38 H36A 2.7478 no .
C38 H36B 2.7092 no .
C38 H40A 2.7290 no .
C38 H40B 2.7080 no .
C38 H53A 3.4869 no .
C38 H53B 3.5700 no .
C38 H53D 3.1804 no .
C38 H54A 3.1860 no .
C38 H54C 3.1484 no .
C39 H37A 2.7300 no .
C39 H37B 2.7639 no .
C39 H41A 2.7779 no .
C39 H41B 2.7487 no .
C39 H54A 3.0882 no .
C39 H54C 3.0756 no .
C40 H38A 2.6925 no .
C40 H38B 2.7421 no .
C40 H42A 3.3654 no .
C40 H42B 2.7193 no .
C40 H42C 2.7195 no .
C40 H54A 3.0173 no .
C40 H56D 3.3538 no .
C41 H39A 2.7682 no .
C41 H39B 2.7479 no .
C41 H56D 3.2145 no .
C42 H40A 2.7117 no .
C42 H40B 2.6810 no .
C43 H20 3.4662 no .
C43 H45A 2.7529 no .
C43 H45B 2.7395 no .
C44 H12 3.4914 no .
C44 H20 3.4947 no .
C44 H26B 3.4286 no .
C44 H46A 2.7105 no .
C44 H46B 2.6778 no .
C45 H43A 2.7455 no .
C45 H43B 2.7930 no .
C45 H47A 2.7690 no .
C45 H47B 2.7831 no .
C46 H28B 3.4152 no .
C46 H44A 2.6924 no .
C46 H44B 2.7063 no .
C46 H48A 2.7331 no .
C46 H48B 2.6816 no .
C47 H45A 2.7972 no .
C47 H45B 2.7664 no .
C47 H49A 2.7547 no .
C47 H49B 2.7147 no .
C48 H30B 3.4445 no .
C48 H46A 2.7055 no .
C48 H46B 2.6907 no .
C48 H50A 3.3979 no .
C48 H50B 2.7040 no .
C48 H51B 2.8866 no .
C48 H51C 3.5449 no .
C49 H47A 2.7652 no .
C49 H47B 2.7146 no .
C49 H51A 3.3899 no .
C49 H51B 2.7448 no .
C49 H51C 2.7448 no .
C50 H32B 3.5220 no .
C50 H48A 2.7352 no .
C50 H48B 2.7756 no .
C51 H32B 3.1529 no .
C51 H48A 2.8549 no .
C51 H48B 3.5713 no .
C51 H49A 3.3794 no .
C51 H49B 2.6733 no .
C52 H14 3.4025 no .
C52 H54A 3.3718 no .
C52 H54B 2.7353 no .
C52 H54C 3.4680 no .
C52 H54D 2.8482 no .
C52 H55A 3.2285 no .
C52 H55B 2.9756 no .
C52 H55C 3.2723 no .
C52 H55D 2.8419 no .
C53A H36A 3.5656 no .
C53A H38A 2.9615 no .
C53A H55A 2.6184 no .
C53A H55B 2.8653 no .
C53B H14 3.3249 no .
C53B H36A 3.3461 no .
C53B H38A 2.9511 no .
C53B H55C 2.6686 no .
C53B H55D 2.7992 no .
C54A H38A 3.1532 no .
C54A H40B 3.1868 no .
C54A H52A 2.7850 no .
C54A H52B 2.7469 no .
C54A H56A 3.3748 no .
C54A H56B 2.7473 no .
C54A H57A 3.3145 no .
C54A H57B 2.7827 no .
C54B H14 3.3951 no .
C54B H38A 3.1971 no .
C54B H39B 3.3652 no .
C54B H52A 2.6098 no .
C54B H52B 3.1663 no .
C54B H56C 2.7691 no .
C54B H56D 2.7554 no .
C55A H52A 2.8627 no .
C55A H52B 3.4411 no .
C55A H53A 3.3694 no .
C55A H53B 2.7193 no .
C55A H57A 2.7182 no .
C55A H57B 2.7852 no .
C55B H40B 3.3699 no .
C55B H52A 3.1650 no .
C55B H52B 3.2138 no .
C55B H53C 3.3770 no .
C55B H53D 2.7844 no .
C55B H57C 2.7003 no .
C55B H57D 2.7359 no .
C56A H54A 2.5989 no .
C56A H54B 2.8531 no .
C56A H58A 2.7729 no .
C56A H58B 2.8581 no .
C56B H40B 3.4983 no .
C56B H41B 3.4367 no .
C56B H54C 2.7022 no .
C56B H54D 2.8309 no .
C56B H58A 2.7836 no .
C56B H58B 2.6016 no .
C57A H54A 3.1463 no .
C57A H54B 2.9119 no .
C57A H55A 3.4085 no .
C57A H55B 2.7950 no .
C57A H59A 2.8291 no .
C57A H59B 2.8373 no .
C57B H42C 3.5123 no .
C57B H55C 2.6842 no .
C57B H55D 2.6979 no .
C57B H59A 2.5147 no .
C57B H59B 2.3764 no .
C58 H56A 2.7778 no .
C58 H56B 2.8433 no .
C58 H56C 2.5271 no .
C58 H56D 2.5657 no .
C58 H60A 3.3706 no .
C58 H60B 2.7392 no .
C58 H60C 2.7391 no .
C59 H57A 2.7889 no .
C59 H57B 2.8736 no .
C59 H57C 2.4723 no .
C59 H57D 2.4378 no .
C60 H58A 2.6989 no .
C60 H58B 2.7075 no .
H2 H34A 3.4159 no .
H2 H36A 3.3377 no .
H2 H36B 2.7609 no .
H6 H53A 2.8670 no .
H6 H53D 3.3201 no .
H8 H25A 2.6054 no .
H8 H26B 2.7369 no .
H8 H27B 2.9022 no .
H12 H43B 3.2646 no .
H12 H44A 2.6551 no .
H14 H52A 2.6723 no .
H14 H53B 3.1507 no .
H14 H53C 2.8990 no .
H14 H54D 2.6411 no .
H14 H55A 2.9347 no .
H18 H35A 2.4798 no .
H20 H43A 2.8274 no .
H20 H44B 2.9176 no .
H20 H45A 3.2780 no .
H24 H25B 3.2156 no .
H24 H26A 2.8359 no .
H25A H26A 2.8623 no .
H25A H26B 2.4438 no .
H25A H27A 2.8109 no .
H25A H27B 2.4647 no .
H25B H26A 2.3163 no .
H25B H26B 2.8608 no .
H25B H27A 2.5903 no .
H25B H27B 3.1434 no .
H26A H27A 2.3976 no .
H26A H27B 2.8650 no .
H26A H28A 2.5339 no .
H26A H28B 3.0136 no .
H26A H44B 3.0587 no .
H26B H27A 2.8646 no .
H26B H27B 2.3571 no .
H26B H28A 3.0502 no .
H26B H28B 2.6164 no .
H26B H44A 3.0388 no .
H26B H44B 2.8735 no .
H27A H28A 2.3851 no .
H27A H28B 2.8626 no .
H27A H29A 2.4570 no .
H27A H29B 2.9942 no .
H27B H28A 2.8629 no .
H27B H28B 2.3636 no .
H27B H29A 2.9442 no .
H27B H29B 2.5500 no .
H28A H29A 2.4003 no .
H28A H29B 2.8638 no .
H28A H30A 2.5253 no .
H28A H30B 3.0766 no .
H28A H46A 2.9963 no .
H28B H29A 2.8631 no .
H28B H29B 2.3532 no .
H28B H30A 3.0318 no .
H28B H30B 2.6797 no .
H28B H46A 2.9780 no .
H28B H46B 2.9032 no .
H29A H30A 2.4091 no .
H29A H30B 2.8594 no .
H29A H31A 2.4281 no .
H29A H31B 2.9392 no .
H29B H30A 2.8602 no .
H29B H30B 2.3386 no .
H29B H31A 2.9985 no .
H29B H31B 2.5798 no .
H30A H31A 2.4031 no .
H30A H31B 2.8694 no .
H30A H32A 2.5317 no .
H30A H32B 3.0331 no .
H30A H48B 2.8813 no .
H30A H50B 3.4564 no .
H30B H31A 2.8692 no .
H30B H31B 2.3627 no .
H30B H32A 3.0425 no .
H30B H32B 2.6328 no .
H30B H48A 2.9437 no .
H30B H48B 3.0055 no .
H30B H50B 3.5231 no .
H30B H51B 3.1318 no .
H31A H32A 2.3946 no .
H31A H32B 2.8643 no .
H31A H33A 3.5826 no .
H31A H33B 2.5125 no .
H31A H33C 2.9634 no .
H31B H32A 2.8644 no .
H31B H32B 2.3591 no .
H31B H33B 3.0322 no .
H31B H33C 2.5602 no .
H32A H33A 2.3632 no .
H32A H33B 2.3757 no .
H32A H33C 2.8645 no .
H32A H50B 2.8786 no .
H32B H33A 2.3632 no .
H32B H33B 2.8647 no .
H32B H33C 2.3757 no .
H32B H50B 2.9185 no .
H32B H51A 2.7414 no .
H32B H51B 2.9030 no .
H34A H35A 2.8725 no .
H34A H35B 2.3743 no .
H34A H36A 3.0124 no .
H34A H36B 2.6321 no .
H34B H35A 2.3600 no .
H34B H35B 2.3735 no .
H35A H36A 2.3958 no .
H35A H36B 2.8581 no .
H35A H37A 2.5376 no .
H35A H37B 2.9288 no .
H35B H36A 2.8581 no .
H35B H36B 2.3454 no .
H35B H37A 3.0848 no .
H35B H37B 2.5632 no .
H36A H37A 2.3608 no .
H36A H37B 2.8638 no .
H36A H38A 2.5397 no .
H36A H38B 3.0538 no .
H36A H53A 3.1629 no .
H36A H53B 3.0113 no .
H36A H53C 2.8050 no .
H36A H53D 2.9477 no .
H36B H37A 2.8638 no .
H36B H37B 2.3918 no .
H36B H38A 2.9406 no .
H36B H38B 2.5352 no .
H37A H38A 2.3836 no .
H37A H38B 2.8581 no .
H37A H39A 3.0391 no .
H37A H39B 2.5273 no .
H37A H53B 3.1764 no .
H37A H53C 3.1415 no .
H37A H53D 3.4984 no .
H37A H54C 2.9289 no .
H37B H38A 2.8580 no .
H37B H38B 2.3557 no .
H37B H39A 2.6157 no .
H37B H39B 3.0170 no .
H38A H39A 2.8597 no .
H38A H39B 2.3917 no .
H38A H40A 2.9640 no .
H38A H40B 2.4853 no .
H38A H53A 2.5173 no .
H38A H53B 2.8136 no .
H38A H53C 3.0953 no .
H38A H53D 2.2423 no .
H38A H54A 2.4810 no .
H38A H54C 2.6598 no .
H38A H55C 3.4290 no .
H38B H39A 2.3523 no .
H38B H39B 2.8600 no .
H38B H40A 2.5609 no .
H38B H40B 3.0080 no .
H39A H40A 2.3694 no .
H39A H40B 2.8651 no .
H39A H41A 2.6161 no .
H39A H41B 3.0375 no .
H39B H40A 2.8653 no .
H39B H40B 2.3862 no .
H39B H41A 3.0509 no .
H39B H41B 2.5629 no .
H39B H54A 2.7582 no .
H39B H54C 2.4126 no .
H39B H56B 3.0852 no .
H39B H56D 3.0718 no .
H40A H41A 2.3632 no .
H40A H41B 2.8634 no .
H40A H42A 3.5985 no .
H40A H42B 2.5355 no .
H40A H42C 3.0070 no .
H40B H41A 2.8632 no .
H40B H41B 2.3869 no .
H40B H42A 3.5760 no .
H40B H42B 2.9604 no .
H40B H42C 2.5033 no .
H40B H54A 2.2569 no .
H40B H54B 3.3564 no .
H40B H54C 3.1784 no .
H40B H55C 2.7538 no .
H40B H56B 3.4105 no .
H40B H56D 2.8887 no .
H40B H57B 3.3086 no .
H40B H57D 3.5215 no .
H41A H42A 2.3747 no .
H41A H42B 2.3852 no .
H41A H42C 2.8728 no .
H41B H42A 2.3747 no .
H41B H42B 2.8727 no .
H41B H42C 2.3853 no .
H41B H54A 3.5847 no .
H41B H56B 2.8557 no .
H41B H56D 2.4906 no .
H41B H57B 3.4884 no .
H41B H58B 3.0497 no .
H42A H58B 3.4087 no .
H42C H56D 3.3485 no .
H42C H57B 3.0493 no .
H42C H57D 2.7548 no .
H42C H58B 3.2068 no .
H42C H59B 3.4156 no .
H43A H44A 2.8664 no .
H43A H44B 2.3955 no .
H43A H45A 2.5818 no .
H43A H45B 3.0078 no .
H43B H44A 2.3574 no .
H43B H44B 2.8655 no .
H43B H45A 3.1013 no .
H43B H45B 2.6194 no .
H44A H45A 2.8623 no .
H44A H45B 2.3792 no .
H44A H46A 2.9746 no .
H44A H46B 2.4679 no .
H44B H45A 2.3683 no .
H44B H45B 2.8624 no .
H44B H46A 2.5175 no .
H44B H46B 2.9458 no .
H45A H46A 2.3641 no .
H45A H46B 2.8639 no .
H45A H47A 3.0786 no .
H45A H47B 2.6388 no .
H45B H46A 2.8642 no .
H45B H46B 2.3895 no .
H45B H47A 2.5906 no .
H45B H47B 3.0525 no .
H46A H47A 2.8563 no .
H46A H47B 2.3614 no .
H46A H48A 3.0205 no .
H46A H48B 2.4853 no .
H46B H47A 2.3731 no .
H46B H47B 2.8560 no .
H46B H48A 2.5248 no .
H46B H48B 2.9185 no .
H47A H48A 2.3506 no .
H47A H48B 2.8591 no .
H47A H49A 3.0834 no .
H47A H49B 2.5628 no .
H47B H48A 2.8593 no .
H47B H48B 2.3915 no .
H47B H49A 2.5512 no .
H47B H49B 2.9432 no .
H48A H49A 2.8616 no .
H48A H49B 2.3904 no .
H48A H50B 2.9041 no .
H48A H51B 2.2899 no .
H48A H51C 3.1984 no .
H48B H49A 2.3577 no .
H48B H49B 2.8616 no .
H48B H50B 2.5429 no .
H48B H51B 3.2410 no .
H49A H50A 2.3056 no .
H49A H50B 2.4482 no .
H49A H51C 3.5756 no .
H49B H50A 2.4448 no .
H49B H50B 2.8761 no .
H49B H51A 3.5794 no .
H49B H51B 2.9235 no .
H49B H51C 2.5003 no .
H50A H51A 2.3592 no .
H50A H51B 2.8618 no .
H50A H51C 2.3725 no .
H50B H51A 2.3592 no .
H50B H51B 2.3724 no .
H50B H51C 2.8617 no .
H52A H53A 2.8396 no .
H52A H53B 2.3304 no .
H52A H53C 2.3974 no .
H52A H53D 2.8336 no .
H52A H54B 3.0591 no .
H52A H54C 3.5245 no .
H52A H54D 2.4727 no .
H52A H55A 2.8307 no .
H52A H55B 2.5127 no .
H52A H55C 3.5780 no .
H52A H55D 2.7337 no .
H52B H53A 2.3616 no .
H52B H53B 2.8403 no .
H52B H53C 3.0571 no .
H52B H53D 2.6293 no .
H52B H54B 2.5610 no .
H52B H54D 3.4733 no .
H52B H55B 3.1286 no .
H52B H55C 3.1968 no .
H52B H55D 2.7409 no .
H53A H54A 2.3136 no .
H53A H54B 2.3885 no .
H53A H55A 3.5161 no .
H53B H54A 2.3856 no .
H53B H54B 2.8643 no .
H53B H55A 2.4263 no .
H53B H55B 3.1810 no .
H53C H54C 2.3237 no .
H53C H54D 2.3030 no .
H53C H55C 3.5810 no .
H53D H54C 2.3041 no .
H53D H54D 2.8337 no .
H53D H55C 2.5446 no .
H53D H55D 3.1796 no .
H54A H55A 2.4580 no .
H54A H55B 2.8292 no .
H54A H56A 3.5155 no .
H54A H56B 2.4441 no .
H54A H57B 2.6886 no .
H54B H55A 2.8302 no .
H54B H55B 2.2579 no .
H54B H56B 3.2118 no .
H54B H57A 2.9572 no .
H54B H57B 2.4419 no .
H54C H55C 2.4164 no .
H54C H55D 2.8440 no .
H54C H56C 2.9481 no .
H54C H56D 2.5164 no .
H54D H55C 2.8436 no .
H54D H55D 2.3051 no .
H54D H56C 2.6692 no .
H54D H56D 3.1303 no .
H55A H56A 2.3653 no .
H55A H56B 2.3844 no .
H55B H56A 2.3895 no .
H55B H56B 2.8842 no .
H55B H57A 2.5661 no .
H55B H57B 3.1108 no .
H55C H56C 2.8396 no .
H55C H56D 2.3549 no .
H55C H57C 2.9553 no .
H55C H57D 2.5431 no .
H55D H56C 2.3428 no .
H55D H56D 2.8397 no .
H55D H57C 2.5189 no .
H55D H57D 3.0319 no .
H56A H57A 2.3780 no .
H56A H57B 2.8399 no .
H56A H58A 2.5574 no .
H56A H58B 3.0988 no .
H56B H57A 2.8394 no .
H56B H57B 2.3229 no .
H56B H58A 3.0647 no .
H56B H58B 2.7187 no .
H56C H57C 2.3355 no .
H56C H57D 2.8189 no .
H56C H58A 2.5552 no .
H56C H58B 2.8598 no .
H56D H57C 2.8196 no .
H56D H57D 2.3065 no .
H56D H58A 3.0208 no .
H56D H58B 2.3911 no .
H57A H58A 2.4474 no .
H57A H58B 2.8875 no .
H57A H59A 2.6181 no .
H57A H59B 3.0454 no .
H57B H58A 2.8874 no .
H57B H58B 2.3734 no .
H57B H59A 3.1678 no .
H57B H59B 2.7173 no .
H57C H58A 2.5221 no .
H57C H58B 2.8310 no .
H57C H59A 2.2839 no .
H57C H59B 2.6344 no .
H57D H58A 2.9468 no .
H57D H58B 2.2976 no .
H57D H59A 2.7874 no .
H57D H59B 2.1003 no .
H58A H59A 2.3617 no .
H58A H59B 2.8476 no .
H58A H60A 3.5870 no .
H58A H60B 2.5311 no .
H58A H60C 2.9900 no .
H58B H59A 2.8479 no .
H58B H59B 2.3545 no .
H58B H60A 3.5931 no .
H58B H60B 3.0033 no .
H58B H60C 2.5400 no .
H59A H60A 2.3573 no .
H59A H60B 2.3723 no .
H59A H60C 2.8613 no .
H59B H60A 2.3573 no .
H59B H60B 2.8612 no .
H59B H60C 2.3722 no .
Br1 H2 3.5907 no 2_677
Br1 H52B 3.3257 no 2_577
Br1 H57A 3.2519 no 1_655
Br1 H57C 2.9960 no 1_655
Br1 H59A 3.1960 no 1_655
Br2 H12 3.1169 no 2_676
Br2 H20 3.3213 no 1_655
Br2 H33A 3.0773 no 2_686
Br2 H33B 3.5853 no 2_686
Br2 H33C 3.2535 no 2_686
Br2 H43B 2.9393 no 2_676
Br2 H45B 3.3656 no 2_676
Br3 H29A 3.1587 no 1_545
Br3 H42A 2.7745 no 2_567
Br3 H49A 3.4143 no 2_576
Br3 H60C 3.0266 no 2_567
Br4 H33A 3.0089 no 2_586
Br4 H42B 3.3124 no 2_577
Br4 H51A 3.0953 no 2_586
Br4 H60A 3.2866 no 2_477
S1 H6 2.9270 no 2_577
S1 H40B 3.3778 no 2_577
S1 H54B 3.2522 no 2_577
S1 H55C 3.1851 no 2_577
S2 H52A 3.1697 no 1_655
S2 H52B 3.3811 no 1_655
S3 H33B 3.2708 no 1_545
S3 H33C 3.4151 no 1_545
S3 H48A 3.1188 no 2_676
S3 H51B 3.5544 no 2_676
S4 H8 3.5782 no 1_455
S4 H47A 3.1432 no 2_576
C1 H2 3.5355 no 2_677
C1 H52B 3.5538 no 2_577
C5 H6 3.5880 no 2_577
C5 H54B 3.3531 no 2_577
C5 H55C 3.5357 no 2_577
C6 H6 3.2575 no 2_577
C6 H52B 3.1648 no 2_577
C6 H54B 3.2096 no 2_577
C7 H20 3.3506 no 1_655
C7 H45B 3.2724 no 2_676
C8 H20 3.0156 no 1_655
C11 H47A 3.4515 no 2_676
C12 H45B 3.2000 no 2_676
C12 H46B 3.3902 no 2_676
C12 H47A 3.5217 no 2_676
C13 H31A 3.2610 no 1_545
C13 H49A 3.3216 no 2_576
C13 H49B 3.5453 no 2_576
C14 H47A 3.4888 no 2_576
C14 H47B 3.5913 no 2_576
C14 H49A 3.4831 no 2_576
C14 H49B 3.1732 no 2_576
C15 H47A 3.4104 no 2_576
C15 H47B 3.5128 no 2_576
C16 H33B 3.5032 no 1_545
C17 H33B 3.1015 no 1_545
C18 H31A 2.9591 no 1_545
C18 H33B 3.4209 no 1_545
C19 H8 3.4287 no 1_455
C20 H8 2.8225 no 1_455
C21 H8 3.3791 no 1_455
C24 H40A 3.5625 no 2_577
C24 H42B 3.2848 no 2_577
C24 H42C 3.5620 no 2_577
C25 H42C 3.4793 no 2_577
C25 H57D 3.1650 no 2_577
C25 H59B 3.1426 no 2_577
C26 H42C 3.5283 no 2_577
C27 H42C 3.4755 no 2_577
C27 H59B 3.0324 no 2_577
C29 H33C 3.4892 no 2_686
C30 H31B 3.5225 no 2_686
C30 H33C 3.4734 no 2_686
C30 H49A 3.2928 no 2_586
C31 H18 3.5899 no 1_565
C31 H31B 3.2838 no 2_686
C31 H32B 3.5831 no 2_686
C31 H49A 3.2083 no 2_586
C32 H29B 3.5917 no 2_686
C32 H31B 3.3786 no 2_686
C32 H47B 3.3574 no 2_586
C32 H49A 3.5008 no 2_586
C33 H29B 3.4397 no 2_686
C33 H47B 3.2126 no 2_586
C34 H14 3.4294 no 1_655
C34 H49B 3.5034 no 2_676
C34 H51C 3.5463 no 2_676
C34 H55B 3.3321 no 1_655
C35 H51C 3.1900 no 2_676
C35 H55B 3.4192 no 1_655
C35 H56A 3.5345 no 1_655
C36 H55B 3.3209 no 1_655
C36 H56A 3.3280 no 1_655
C36 H56C 3.5768 no 1_655
C36 H57A 3.5040 no 1_655
C37 H56A 3.4610 no 1_655
C37 H58A 3.5869 no 1_655
C37 H60B 3.4543 no 2_567
C38 H57A 3.5289 no 1_655
C38 H58A 3.2683 no 1_655
C38 H59A 3.3793 no 1_655
C39 H56A 3.5416 no 2_567
C39 H58A 3.5044 no 1_655
C39 H58A 3.3388 no 2_567
C39 H60B 3.4533 no 1_655
C40 H24 3.2279 no 2_577
C40 H59A 3.4351 no 1_655
C40 H60B 3.1941 no 1_655
C41 H56A 3.2754 no 2_567
C41 H60B 3.4916 no 1_655
C42 H24 2.9727 no 2_577
C42 H27A 3.1929 no 2_577
C42 H50A 3.2568 no 1_546
C43 H45A 3.2909 no 2_576
C45 H12 3.5529 no 2_676
C45 H43A 3.2509 no 2_576
C46 H12 3.5504 no 2_676
C47 H32A 3.3532 no 2_586
C47 H33B 3.5907 no 2_586
C48 H32A 3.2568 no 2_586
C49 H14 3.5467 no 2_576
C49 H30A 3.3410 no 2_586
C49 H32A 3.5417 no 2_586
C49 H34B 3.4808 no 2_676
C50 H30A 3.3009 no 2_586
C51 H18 3.4475 no 2_676
C52 H6 3.3933 no 2_577
C53A H6 3.5972 no 2_577
C55A H34A 3.2917 no 1_455
C55A H35B 3.5532 no 1_455
C55A H36B 3.2175 no 1_455
C56A H36B 3.1802 no 1_455
C56A H41A 3.5405 no 2_567
C56A H41B 3.4117 no 2_567
C56B H36B 3.4729 no 1_455
C57A H36B 3.2939 no 1_455
C57A H38B 3.2518 no 1_455
C57B H25B 3.3005 no 2_577
C57B H38B 3.3201 no 1_455
C58 H38B 3.0573 no 1_455
C58 H39B 3.5185 no 2_567
C59 H25A 3.5818 no 2_577
C59 H27A 3.3002 no 2_577
C59 H38B 3.1563 no 1_455
C59 H40A 3.1992 no 1_455
C60 H27A 3.5758 no 2_577
C60 H40A 3.0199 no 1_455
H2 Br1 3.5907 no 2_677
H2 C1 3.5355 no 2_677
H2 H52B 3.4549 no 1_655
H2 H54B 3.5045 no 1_655
H2 H55B 2.8683 no 1_655
H2 H55D 2.6764 no 1_655
H2 H57A 3.1476 no 1_655
H2 H57C 3.2685 no 1_655
H6 S1 2.9270 no 2_577
H6 C5 3.5880 no 2_577
H6 C6 3.2575 no 2_577
H6 C52 3.3933 no 2_577
H6 C53A 3.5972 no 2_577
H6 H6 2.4942 no 2_577
H6 H52B 2.5846 no 2_577
H6 H53A 3.2186 no 2_577
H6 H54B 3.0910 no 2_577
H6 H55C 3.5614 no 2_577
H8 S4 3.5782 no 1_655
H8 C19 3.4287 no 1_655
H8 C20 2.8225 no 1_655
H8 C21 3.3791 no 1_655
H8 H20 2.5679 no 1_655
H12 Br2 3.1169 no 2_676
H12 C45 3.5529 no 2_676
H12 C46 3.5504 no 2_676
H12 H12 2.9918 no 2_676
H12 H44A 3.1557 no 2_676
H12 H45B 3.0117 no 2_676
H12 H46B 2.8645 no 2_676
H14 C34 3.4294 no 1_455
H14 C49 3.5467 no 2_576
H14 H34A 2.9191 no 1_455
H14 H34B 3.0225 no 1_455
H14 H47A 3.3971 no 2_576
H14 H49A 3.4722 no 2_576
H14 H49B 2.7504 no 2_576
H18 C31 3.5899 no 1_545
H18 C51 3.4475 no 2_676
H18 H31A 2.7889 no 1_545
H18 H31B 3.4963 no 1_545
H18 H51B 3.0390 no 2_676
H18 H51C 3.0958 no 2_676
H18 H60C 3.5806 no 2_567
H20 Br2 3.3213 no 1_455
H20 C7 3.3506 no 1_455
H20 C8 3.0156 no 1_455
H20 H8 2.5679 no 1_455
H24 C40 3.2279 no 2_577
H24 C42 2.9727 no 2_577
H24 H40A 2.7434 no 2_577
H24 H40B 2.9389 no 2_577
H24 H42B 2.4357 no 2_577
H24 H42C 2.7232 no 2_577
H25A C59 3.5818 no 2_577
H25A H57D 3.1433 no 2_577
H25A H59A 3.5967 no 2_577
H25A H59B 2.7170 no 2_577
H25B C57B 3.3005 no 2_577
H25B H42C 2.6776 no 2_577
H25B H57B 2.9143 no 2_577
H25B H57C 3.5533 no 2_577
H25B H57D 2.3446 no 2_577
H25B H59B 2.8127 no 2_577
H26A H42B 3.4335 no 2_577
H26A H42C 3.1895 no 2_577
H27A C42 3.1929 no 2_577
H27A C59 3.3002 no 2_577
H27A C60 3.5758 no 2_577
H27A H42A 2.9462 no 2_577
H27A H42B 3.4784 no 2_577
H27A H42C 2.6884 no 2_577
H27A H57D 3.4847 no 2_577
H27A H59B 2.4322 no 2_577
H27A H60A 3.5493 no 2_577
H27A H60C 3.2726 no 2_577
H27B H59B 2.8208 no 2_577
H27B H60A 3.3320 no 2_577
H28A H50A 3.1138 no 2_586
H28A H50B 3.4676 no 2_586
H28B H33C 3.2207 no 2_686
H29A Br3 3.1587 no 1_565
H29A H42A 3.5530 no 2_577
H29A H49A 3.3858 no 2_586
H29A H50A 3.5812 no 2_586
H29A H60C 3.2952 no 2_577
H29B C32 3.5917 no 2_686
H29B C33 3.4397 no 2_686
H29B H32B 2.9145 no 2_686
H29B H33A 3.3922 no 2_686
H29B H33C 2.9228 no 2_686
H29B H51A 3.3303 no 2_686
H30A C49 3.3410 no 2_586
H30A C50 3.3009 no 2_586
H30A H48B 3.4750 no 2_586
H30A H49A 2.6852 no 2_586
H30A H50A 3.2157 no 2_586
H30A H50B 2.8602 no 2_586
H30B H31B 2.8843 no 2_686
H30B H32B 3.5129 no 2_686
H30B H33C 2.7474 no 2_686
H31A C13 3.2610 no 1_565
H31A C18 2.9591 no 1_565
H31A H18 2.7889 no 1_565
H31A H47B 3.5315 no 2_586
H31A H49A 2.6504 no 2_586
H31B C30 3.5225 no 2_686
H31B C31 3.2838 no 2_686
H31B C32 3.3786 no 2_686
H31B H18 3.4963 no 1_565
H31B H30B 2.8843 no 2_686
H31B H31B 2.7386 no 2_686
H31B H32B 2.7029 no 2_686
H31B H51A 3.5844 no 2_686
H31B H51B 3.0028 no 2_686
H32A C47 3.3532 no 2_586
H32A C48 3.2568 no 2_586
H32A C49 3.5417 no 2_586
H32A H46A 3.3893 no 2_586
H32A H47B 2.7471 no 2_586
H32A H48B 2.6862 no 2_586
H32A H49A 2.9293 no 2_586
H32B C31 3.5831 no 2_686
H32B H29B 2.9145 no 2_686
H32B H30B 3.5129 no 2_686
H32B H31B 2.7029 no 2_686
H33A Br2 3.0773 no 2_686
H33A Br4 3.0089 no 2_586
H33A H29B 3.3922 no 2_686
H33A H45A 3.4611 no 2_586
H33A H47B 3.3035 no 2_586
H33B Br2 3.5853 no 2_686
H33B S3 3.2708 no 1_565
H33B C16 3.5032 no 1_565
H33B C17 3.1015 no 1_565
H33B C18 3.4209 no 1_565
H33B C47 3.5907 no 2_586
H33B H43B 3.1433 no 1_565
H33B H45A 3.5685 no 2_586
H33B H47B 2.6173 no 2_586
H33C Br2 3.2535 no 2_686
H33C S3 3.4151 no 1_565
H33C C29 3.4892 no 2_686
H33C C30 3.4734 no 2_686
H33C H28B 3.2207 no 2_686
H33C H29B 2.9228 no 2_686
H33C H30B 2.7474 no 2_686
H34A C55A 3.2917 no 1_655
H34A H14 2.9191 no 1_655
H34A H52A 2.8863 no 1_655
H34A H54D 3.1694 no 1_655
H34A H55A 3.1786 no 1_655
H34A H55B 2.5240 no 1_655
H34A H55D 3.4628 no 1_655
H34B C49 3.4808 no 2_676
H34B H14 3.0225 no 1_655
H34B H47A 3.2945 no 2_676
H34B H48A 3.5925 no 2_676
H34B H49B 2.5889 no 2_676
H34B H51C 2.9495 no 2_676
H35A H51C 2.7481 no 2_676
H35A H60B 3.4529 no 2_567
H35A H60C 3.5324 no 2_567
H35B C55A 3.5532 no 1_655
H35B H41A 2.8225 no 2_667
H35B H51C 2.9167 no 2_676
H35B H55A 3.3355 no 1_655
H35B H55B 3.1728 no 1_655
H35B H56A 2.8780 no 1_655
H35B H56C 3.3525 no 1_655
H35B H60B 3.4103 no 2_567
H36B C55A 3.2175 no 1_655
H36B C56A 3.1802 no 1_655
H36B C56B 3.4729 no 1_655
H36B C57A 3.2939 no 1_655
H36B H55B 2.4933 no 1_655
H36B H55D 3.0958 no 1_655
H36B H56A 2.7686 no 1_655
H36B H56C 2.8567 no 1_655
H36B H57A 2.6125 no 1_655
H36B H57C 3.0124 no 1_655
H37A H58A 3.3701 no 2_567
H37A H58B 3.4932 no 2_567
H37A H60B 3.1422 no 2_567
H37A H60C 3.2548 no 2_567
H37B H39A 2.6607 no 2_667
H37B H41A 3.4125 no 2_667
H37B H56A 2.8358 no 1_655
H37B H56C 3.3051 no 1_655
H37B H58A 3.0344 no 1_655
H37B H58A 3.2114 no 2_567
H37B H60B 2.8572 no 2_567
H38B C57A 3.2518 no 1_655
H38B C57B 3.3201 no 1_655
H38B C58 3.0573 no 1_655
H38B C59 3.1563 no 1_655
H38B H56A 3.5910 no 1_655
H38B H57A 2.6482 no 1_655
H38B H57C 2.7311 no 1_655
H38B H58A 2.5995 no 1_655
H38B H59A 2.4895 no 1_655
H38B H60B 3.5805 no 1_655
H39A H37B 2.6607 no 2_667
H39A H39A 3.2988 no 2_667
H39A H56A 3.0462 no 2_567
H39A H56C 3.5917 no 2_567
H39A H58A 2.9272 no 1_655
H39A H58A 2.8129 no 2_567
H39A H59A 3.5678 no 1_655
H39A H60B 2.8985 no 1_655
H39B C58 3.5185 no 2_567
H39B H56A 3.2513 no 2_567
H39B H56B 3.3901 no 2_567
H39B H58A 2.9747 no 2_567
H39B H58B 3.1648 no 2_567
H40A C24 3.5625 no 2_577
H40A C59 3.1992 no 1_655
H40A C60 3.0199 no 1_655
H40A H24 2.7434 no 2_577
H40A H59A 2.5611 no 1_655
H40A H60A 2.9839 no 1_655
H40A H60B 2.5362 no 1_655
H40B S1 3.3778 no 2_577
H40B H24 2.9389 no 2_577
H41A C56A 3.5405 no 2_567
H41A H35B 2.8225 no 2_667
H41A H37B 3.4125 no 2_667
H41A H56A 2.7393 no 2_567
H41A H56B 3.5494 no 2_567
H41A H56C 3.3817 no 2_567
H41A H60B 2.9420 no 1_655
H41B C56A 3.4117 no 2_567
H41B H56A 2.9530 no 2_567
H41B H56B 2.9726 no 2_567
H41B H56C 3.4130 no 2_567
H42A Br3 2.7745 no 2_567
H42A H27A 2.9462 no 2_577
H42A H29A 3.5530 no 2_577
H42A H50A 2.7896 no 1_546
H42B Br4 3.3124 no 2_577
H42B C24 3.2848 no 2_577
H42B H24 2.4357 no 2_577
H42B H26A 3.4335 no 2_577
H42B H27A 3.4784 no 2_577
H42B H50A 2.8294 no 1_546
H42B H60A 3.4755 no 1_655
H42C C24 3.5620 no 2_577
H42C C25 3.4793 no 2_577
H42C C26 3.5283 no 2_577
H42C C27 3.4755 no 2_577
H42C H24 2.7232 no 2_577
H42C H25B 2.6776 no 2_577
H42C H26A 3.1895 no 2_577
H42C H27A 2.6884 no 2_577
H43A C45 3.2509 no 2_576
H43A H45A 2.7419 no 2_576
H43A H45B 2.8334 no 2_576
H43B Br2 2.9393 no 2_676
H43B H33B 3.1433 no 1_545
H43B H45A 2.9337 no 2_576
H44A H12 3.1557 no 2_676
H45A C43 3.2909 no 2_576
H45A H33A 3.4611 no 2_586
H45A H33B 3.5685 no 2_586
H45A H43A 2.7419 no 2_576
H45A H43B 2.9337 no 2_576
H45B Br2 3.3656 no 2_676
H45B C7 3.2724 no 2_676
H45B C12 3.2000 no 2_676
H45B H12 3.0117 no 2_676
H45B H43A 2.8334 no 2_576
H46A H32A 3.3893 no 2_586
H46B C12 3.3902 no 2_676
H46B H12 2.8645 no 2_676
H47A S4 3.1432 no 2_576
H47A C11 3.4515 no 2_676
H47A C12 3.5217 no 2_676
H47A C14 3.4888 no 2_576
H47A C15 3.4104 no 2_576
H47A H14 3.3971 no 2_576
H47A H34B 3.2945 no 2_676
H47B C14 3.5913 no 2_576
H47B C15 3.5128 no 2_576
H47B C32 3.3574 no 2_586
H47B C33 3.2126 no 2_586
H47B H31A 3.5315 no 2_586
H47B H32A 2.7471 no 2_586
H47B H33A 3.3035 no 2_586
H47B H33B 2.6173 no 2_586
H48A S3 3.1188 no 2_676
H48A H34B 3.5925 no 2_676
H48B H30A 3.4750 no 2_586
H48B H32A 2.6862 no 2_586
H48B H50B 3.5809 no 2_586
H49A Br3 3.4143 no 2_576
H49A C13 3.3216 no 2_576
H49A C14 3.4831 no 2_576
H49A C30 3.2928 no 2_586
H49A C31 3.2083 no 2_586
H49A C32 3.5008 no 2_586
H49A H14 3.4722 no 2_576
H49A H29A 3.3858 no 2_586
H49A H30A 2.6852 no 2_586
H49A H31A 2.6504 no 2_586
H49A H32A 2.9293 no 2_586
H49B C13 3.5453 no 2_576
H49B C14 3.1732 no 2_576
H49B C34 3.5034 no 2_676
H49B H14 2.7504 no 2_576
H49B H34B 2.5889 no 2_676
H50A C42 3.2568 no 1_564
H50A H28A 3.1138 no 2_586
H50A H29A 3.5812 no 2_586
H50A H30A 3.2157 no 2_586
H50A H42A 2.7896 no 1_564
H50A H42B 2.8294 no 1_564
H50B H28A 3.4676 no 2_586
H50B H30A 2.8602 no 2_586
H50B H48B 3.5809 no 2_586
H51A Br4 3.0953 no 2_586
H51A H29B 3.3303 no 2_686
H51A H31B 3.5844 no 2_686
H51A H60A 2.9250 no 1_664
H51B S3 3.5544 no 2_676
H51B H18 3.0390 no 2_676
H51B H31B 3.0028 no 2_686
H51C C34 3.5463 no 2_676
H51C C35 3.1900 no 2_676
H51C H18 3.0958 no 2_676
H51C H34B 2.9495 no 2_676
H51C H35A 2.7481 no 2_676
H51C H35B 2.9167 no 2_676
H51C H60A 3.4323 no 1_664
H52A S2 3.1697 no 1_455
H52A H34A 2.8863 no 1_455
H52B Br1 3.3257 no 2_577
H52B S2 3.3811 no 1_455
H52B C1 3.5538 no 2_577
H52B C6 3.1648 no 2_577
H52B H2 3.4549 no 1_455
H52B H6 2.5846 no 2_577
H53A H6 3.2186 no 2_577
H54B S1 3.2522 no 2_577
H54B C5 3.3531 no 2_577
H54B C6 3.2096 no 2_577
H54B H2 3.5045 no 1_455
H54B H6 3.0910 no 2_577
H54D H34A 3.1694 no 1_455
H55A H34A 3.1786 no 1_455
H55A H35B 3.3355 no 1_455
H55B C34 3.3321 no 1_455
H55B C35 3.4192 no 1_455
H55B C36 3.3209 no 1_455
H55B H2 2.8683 no 1_455
H55B H34A 2.5240 no 1_455
H55B H35B 3.1728 no 1_455
H55B H36B 2.4933 no 1_455
H55C S1 3.1851 no 2_577
H55C C5 3.5357 no 2_577
H55C H6 3.5614 no 2_577
H55D H2 2.6764 no 1_455
H55D H34A 3.4628 no 1_455
H55D H36B 3.0958 no 1_455
H56A C35 3.5345 no 1_455
H56A C36 3.3280 no 1_455
H56A C37 3.4610 no 1_455
H56A C39 3.5416 no 2_567
H56A C41 3.2754 no 2_567
H56A H35B 2.8780 no 1_455
H56A H36B 2.7686 no 1_455
H56A H37B 2.8358 no 1_455
H56A H38B 3.5910 no 1_455
H56A H39A 3.0462 no 2_567
H56A H39B 3.2513 no 2_567
H56A H41A 2.7393 no 2_567
H56A H41B 2.9530 no 2_567
H56B H39B 3.3901 no 2_567
H56B H41A 3.5494 no 2_567
H56B H41B 2.9726 no 2_567
H56C C36 3.5768 no 1_455
H56C H35B 3.3525 no 1_455
H56C H36B 2.8567 no 1_455
H56C H37B 3.3051 no 1_455
H56C H39A 3.5917 no 2_567
H56C H41A 3.3817 no 2_567
H56C H41B 3.4130 no 2_567
H57A Br1 3.2519 no 1_455
H57A C36 3.5040 no 1_455
H57A C38 3.5289 no 1_455
H57A H2 3.1476 no 1_455
H57A H36B 2.6125 no 1_455
H57A H38B 2.6482 no 1_455
H57B H25B 2.9143 no 2_577
H57C Br1 2.9960 no 1_455
H57C H2 3.2685 no 1_455
H57C H25B 3.5533 no 2_577
H57C H36B 3.0124 no 1_455
H57C H38B 2.7311 no 1_455
H57D C25 3.1650 no 2_577
H57D H25A 3.1433 no 2_577
H57D H25B 2.3446 no 2_577
H57D H27A 3.4847 no 2_577
H58A C37 3.5869 no 1_455
H58A C38 3.2683 no 1_455
H58A C39 3.5044 no 1_455
H58A C39 3.3388 no 2_567
H58A H37A 3.3701 no 2_567
H58A H37B 3.0344 no 1_455
H58A H37B 3.2114 no 2_567
H58A H38B 2.5995 no 1_455
H58A H39A 2.9272 no 1_455
H58A H39A 2.8129 no 2_567
H58A H39B 2.9747 no 2_567
H58B H37A 3.4932 no 2_567
H58B H39B 3.1648 no 2_567
H59A Br1 3.1960 no 1_455
H59A C38 3.3793 no 1_455
H59A C40 3.4351 no 1_455
H59A H25A 3.5967 no 2_577
H59A H38B 2.4895 no 1_455
H59A H39A 3.5678 no 1_455
H59A H40A 2.5611 no 1_455
H59B C25 3.1426 no 2_577
H59B C27 3.0324 no 2_577
H59B H25A 2.7170 no 2_577
H59B H25B 2.8127 no 2_577
H59B H27A 2.4322 no 2_577
H59B H27B 2.8208 no 2_577
H60A Br4 3.2866 no 2_477
H60A H27A 3.5493 no 2_577
H60A H27B 3.3320 no 2_577
H60A H40A 2.9839 no 1_455
H60A H42B 3.4755 no 1_455
H60A H51A 2.9250 no 1_446
H60A H51C 3.4323 no 1_446
H60B C37 3.4543 no 2_567
H60B C39 3.4533 no 1_455
H60B C40 3.1941 no 1_455
H60B C41 3.4916 no 1_455
H60B H35A 3.4529 no 2_567
H60B H35B 3.4103 no 2_567
H60B H37A 3.1422 no 2_567
H60B H37B 2.8572 no 2_567
H60B H38B 3.5805 no 1_455
H60B H39A 2.8985 no 1_455
H60B H40A 2.5362 no 1_455
H60B H41A 2.9420 no 1_455
H60C Br3 3.0266 no 2_567
H60C H18 3.5806 no 2_567
H60C H27A 3.2726 no 2_577
H60C H29A 3.2952 no 2_577
H60C H35A 3.5324 no 2_567
H60C H37A 3.2548 no 2_567

loop_
_geom_torsion_atom_site_label_1
_geom_torsion_atom_site_label_2
_geom_torsion_atom_site_label_3
_geom_torsion_atom_site_label_4
_geom_torsion
_geom_torsion_publ_flag
C5 S1 C23 C22 54.0(3) no
C5 S1 C23 C24 -132.9(3) no
C23 S1 C5 C4 44.9(4) no
C23 S1 C5 C6 -143.7(3) no
C3 S2 C9 C8 124.4(2) no
C3 S2 C9 C10 -64.4(3) no
C9 S2 C3 C2 142.3(2) no
C9 S2 C3 C4 -46.1(3) no
C11 S3 C17 C16 52.5(3) no
C11 S3 C17 C18 -133.5(3) no
C17 S3 C11 C10 58.0(3) no
C17 S3 C11 C12 -125.5(2) no
C15 S4 C21 C20 136.3(2) no
C15 S4 C21 C22 -52.0(3) no
C21 S4 C15 C14 129.9(3) no
C21 S4 C15 C16 -57.1(3) no
C4 O1 C25 C26 -178.3(2) no
C25 O1 C4 C3 -86.5(4) no
C25 O1 C4 C5 95.4(4) no
C10 O2 C34 C35 -167.9(3) no
C34 O2 C10 C9 -90.9(4) no
C34 O2 C10 C11 92.0(4) no
C16 O3 C43 C44 178.8(2) no
C43 O3 C16 C15 -79.4(4) no
C43 O3 C16 C17 105.2(3) no
C22 O4 C52 C53A -168.6(3) no
C22 O4 C52 C53B 175.4(3) no
C52 O4 C22 C21 -87.0(4) no
C52 O4 C22 C23 97.2(4) no
Br1 C1 C2 C3 -179.7(2) no
Br1 C1 C6 C5 179.6(2) no
C2 C1 C6 C5 -1.6(6) no
C6 C1 C2 C3 1.5(6) no
C1 C2 C3 S2 171.4(3) no
C1 C2 C3 C4 -0.4(5) no
S2 C3 C4 O1 10.4(5) no
S2 C3 C4 C5 -171.5(3) no
C2 C3 C4 O1 -178.5(3) no
C2 C3 C4 C5 -0.4(5) no
O1 C4 C5 S1 -10.6(5) no
O1 C4 C5 C6 178.4(3) no
C3 C4 C5 S1 171.3(3) no
C3 C4 C5 C6 0.3(5) no
S1 C5 C6 C1 -171.0(3) no
C4 C5 C6 C1 0.7(5) no
Br2 C7 C8 C9 177.91(19) no
Br2 C7 C12 C11 -176.37(18) no
C8 C7 C12 C11 0.4(5) no
C12 C7 C8 C9 1.1(5) no
C7 C8 C9 S2 170.4(3) no
C7 C8 C9 C10 -1.0(5) no
S2 C9 C10 O2 11.5(4) no
S2 C9 C10 C11 -171.45(19) no
C8 C9 C10 O2 -177.7(3) no
C8 C9 C10 C11 -0.6(5) no
O2 C10 C11 S3 -4.3(4) no
O2 C10 C11 C12 179.2(3) no
C9 C10 C11 S3 178.6(3) no
C9 C10 C11 C12 2.1(5) no
S3 C11 C12 C7 -178.62(19) no
C10 C11 C12 C7 -2.0(5) no
Br3 C13 C14 C15 176.4(3) no
Br3 C13 C18 C17 -177.3(3) no
C14 C13 C18 C17 0.4(6) no
C18 C13 C14 C15 -1.2(6) no
C13 C14 C15 S4 173.9(3) no
C13 C14 C15 C16 0.6(6) no
S4 C15 C16 O3 12.6(5) no
S4 C15 C16 C17 -172.0(3) no
C14 C15 C16 O3 -174.6(3) no
C14 C15 C16 C17 0.8(5) no
O3 C16 C17 S3 -12.4(5) no
O3 C16 C17 C18 173.8(3) no
C15 C16 C17 S3 172.1(3) no
C15 C16 C17 C18 -1.7(5) no
S3 C17 C18 C13 -173.1(3) no
C16 C17 C18 C13 1.1(5) no
Br4 C19 C20 C21 178.2(2) no
Br4 C19 C24 C23 -176.7(2) no
C20 C19 C24 C23 0.8(5) no
C24 C19 C20 C21 0.7(5) no
C19 C20 C21 S4 170.7(3) no
C19 C20 C21 C22 -1.4(5) no
S4 C21 C22 O4 13.4(5) no
S4 C21 C22 C23 -170.8(2) no
C20 C21 C22 O4 -175.2(3) no
C20 C21 C22 C23 0.6(5) no
O4 C22 C23 S1 -10.3(5) no
O4 C22 C23 C24 176.8(3) no
C21 C22 C23 S1 173.8(3) no
C21 C22 C23 C24 0.9(5) no
S1 C23 C24 C19 -174.9(2) no
C22 C23 C24 C19 -1.6(5) no
O1 C25 C26 C27 -168.5(2) no
C25 C26 C27 C28 -176.5(3) no
C26 C27 C28 C29 178.1(3) no
C27 C28 C29 C30 -175.9(3) no
C28 C29 C30 C31 173.8(3) no
C29 C30 C31 C32 -176.5(3) no
C30 C31 C32 C33 176.9(3) no
O2 C34 C35 C36 -58.6(4) no
C34 C35 C36 C37 175.6(3) no
C35 C36 C37 C38 177.3(3) no
C36 C37 C38 C39 177.6(3) no
C37 C38 C39 C40 -176.6(3) no
C38 C39 C40 C41 178.5(3) no
C39 C40 C41 C42 -177.9(3) no
O3 C43 C44 C45 -176.6(3) no
C43 C44 C45 C46 -179.1(3) no
C44 C45 C46 C47 177.8(3) no
C45 C46 C47 C48 -179.0(3) no
C46 C47 C48 C49 -176.4(3) no
C47 C48 C49 C50 -177.2(3) no
C48 C49 C50 C51 71.6(4) no
O4 C52 C53A C54A 177.3(4) no
O4 C52 C53B C54B -159.7(10) no
C52 C53A C54A C55A 64.9(6) no
C52 C53B C54B C55B -56.5(17) no
C53A C54A C55A C56A 162.4(4) no
C53B C54B C55B C56B -170.5(13) no
C54A C55A C56A C57A 60.5(6) no
C54B C55B C56B C57B 179.0(12) no
C55A C56A C57A C58 175.3(5) no
C55B C56B C57B C58 177.5(13) no
C56A C57A C58 C59 -173.6(5) no
C56B C57B C58 C59 178.0(11) no
C57A C58 C59 C60 179.4(4) no
C57B C58 C59 C60 -171.6(8) no
